data_4101985
loop_
_publ_author_name
'Cristina Femoni'
'Maria Carmela Iapalucci'
'Giuliano Longoni'
'Joanna Wolowska'
'Stefano Zacchini'
'Piero Zanello'
'Serena Fedi'
'Mauro Ricc\`o'
'Daniele Pontiroli'
'Marcello Mazzani'

_publ_section_title
;
 Magnetic Behavior of Odd- and Even-Electron Metal Carbonyl Clusters: The
 Case Study of [Co8Pt4C2(CO)24]n- (n = 1, 2) Carbide Cluster
;
_journal_name_full 'Journal of the American Chemical Society'
_journal_page_first 2919
_journal_page_last 2927
_journal_paper_doi 10.1021/ja907608c
_journal_volume 132
_journal_year 2010
_chemical_formula_sum 'C42 H40 Co8 N2 O26 Pt4'
_chemical_formula_weight 2240.56
_chemical_name_systematic
; 
 ? 
;
_space_group_IT_number 15
_symmetry_cell_setting monoclinic
_symmetry_space_group_name_Hall '-C 2yc'
_symmetry_space_group_name_H-M 'C 1 2/c 1'
_atom_sites_solution_hydrogens geom
_atom_sites_solution_primary direct
_atom_sites_solution_secondary difmap
_audit_creation_method SHELXL-97
_cell_angle_alpha 90.00
_cell_angle_beta 111.6490(10)
_cell_angle_gamma 90.00
_cell_formula_units_Z 4
_cell_length_a 24.610(2)
_cell_length_b 11.1558(9)
_cell_length_c 22.8484(19)
_cell_measurement_reflns_used 5067
_cell_measurement_temperature 291(2)
_cell_measurement_theta_max 26.521
_cell_measurement_theta_min 2.5585
_cell_volume 5830.4(8)
_computing_structure_refinement 'SHELXL-97 (Sheldrick, 1997)'
_computing_structure_solution 'SHELXS-97 (Sheldrick, 1990)'
_diffrn_ambient_temperature 291(2)
_diffrn_measured_fraction_theta_full 0.999
_diffrn_measured_fraction_theta_max 0.999
_diffrn_measurement_device_type 'CCD area detector'
_diffrn_measurement_method 'phi and omega scans'
_diffrn_radiation_monochromator graphite
_diffrn_radiation_source 'fine-focus sealed tube'
_diffrn_radiation_type MoK\a
_diffrn_radiation_wavelength 0.71073
_diffrn_reflns_av_R_equivalents 0.0335
_diffrn_reflns_av_sigmaI/netI 0.0255
_diffrn_reflns_limit_h_max 30
_diffrn_reflns_limit_h_min -30
_diffrn_reflns_limit_k_max 13
_diffrn_reflns_limit_k_min -13
_diffrn_reflns_limit_l_max 28
_diffrn_reflns_limit_l_min -28
_diffrn_reflns_number 29365
_diffrn_reflns_theta_full 25.99
_diffrn_reflns_theta_max 25.99
_diffrn_reflns_theta_min 1.92
_exptl_absorpt_coefficient_mu 11.846
_exptl_absorpt_correction_T_max 0.3557
_exptl_absorpt_correction_T_min 0.2118
_exptl_absorpt_correction_type empirical
_exptl_crystal_colour dark-red
_exptl_crystal_density_diffrn 2.553
_exptl_crystal_density_method 'not measured'
_exptl_crystal_description prism
_exptl_crystal_F_000 4168
_exptl_crystal_size_max 0.19
_exptl_crystal_size_mid 0.15
_exptl_crystal_size_min 0.11
_refine_diff_density_max 2.997
_refine_diff_density_min -2.534
_refine_diff_density_rms 0.179
_refine_ls_extinction_method none
_refine_ls_goodness_of_fit_ref 1.030
_refine_ls_hydrogen_treatment constr
_refine_ls_matrix_type full
_refine_ls_number_parameters 373
_refine_ls_number_reflns 5743
_refine_ls_number_restraints 85
_refine_ls_restrained_S_all 1.046
_refine_ls_R_factor_all 0.0524
_refine_ls_R_factor_gt 0.0431
_refine_ls_shift/su_max 0.001
_refine_ls_shift/su_mean 0.000
_refine_ls_structure_factor_coef Fsqd
_refine_ls_weighting_details 'calc w=1/[\s^2^(Fo^2^)+(0.0614P)^2^+83.1589P] where P=(Fo^2^+2Fc^2^)/3'
_refine_ls_weighting_scheme calc
_refine_ls_wR_factor_gt 0.1121
_refine_ls_wR_factor_ref 0.1192
_reflns_number_gt 4828
_reflns_number_total 5743
_reflns_threshold_expression >2sigma(I)
_cod_data_source_file ja907608c_si_001.cif
_cod_data_source_block c2c
_cod_database_code 4101985

loop_
_symmetry_equiv_pos_as_xyz
'x, y, z'
'-x, y, -z+1/2'
'x+1/2, y+1/2, z'
'-x+1/2, y+1/2, -z+1/2'
'-x, -y, -z'
'x, -y, z-1/2'
'-x+1/2, -y+1/2, -z'
'x+1/2, -y+1/2, z-1/2'

loop_
_atom_site_label
_atom_site_type_symbol
_atom_site_fract_x
_atom_site_fract_y
_atom_site_fract_z
_atom_site_U_iso_or_equiv
_atom_site_adp_type
_atom_site_occupancy
_atom_site_symmetry_multiplicity
_atom_site_calc_flag
_atom_site_refinement_flags
_atom_site_disorder_assembly
_atom_site_disorder_group
Co1 Co -0.02247(6) 0.23539(10) 0.91883(6) 0.0559(3) Uani 1 1 d . . .
Co2 Co 0.03433(6) 0.39444(12) 0.87843(5) 0.0514(3) Uani 1 1 d . . .
Co3 Co 0.08886(6) 0.27958(11) 0.98452(6) 0.0535(3) Uani 1 1 d . . .
Pt4 Pt 0.009462(17) 0.32797(3) 1.037345(18) 0.04451(16) Uani 0.7997(13) 1 d P . .
Co4 Co 0.009462(17) 0.32797(3) 1.037345(18) 0.04451(16) Uani 0.20 1 d P . .
Pt5 Pt 0.05921(2) 0.53419(4) 1.09304(2) 0.04645(18) Uani 0.6387(13) 1 d P . .
Co5 Co 0.05921(2) 0.53419(4) 1.09304(2) 0.04645(18) Uani 0.36 1 d P . .
Pt6 Pt -0.08158(2) 0.47967(5) 1.01489(2) 0.0478(2) Uani 0.5609(13) 1 d P . .
Co6 Co -0.08158(2) 0.47967(5) 1.01489(2) 0.0478(2) Uani 0.44 1 d P . .
C1 C 0.0201(4) 0.3849(7) 0.9572(3) 0.0385(17) Uani 1 1 d . . .
C2 C 0.0566(4) 0.3031(9) 0.8291(4) 0.054(2) Uani 1 1 d . . .
C3 C 0.0859(4) 0.5171(10) 0.8889(6) 0.064(3) Uani 1 1 d . . .
C4 C -0.0284(4) 0.4710(9) 0.8205(5) 0.059(2) Uani 1 1 d . . .
C5 C -0.0956(6) 0.2787(11) 0.8662(6) 0.073(3) Uani 1 1 d . . .
C6 C -0.0097(5) 0.1209(9) 0.8738(5) 0.066(3) Uani 1 1 d . . .
C7 C 0.1176(5) 0.1686(10) 0.9509(5) 0.063(3) Uani 1 1 d . . .
C8 C 0.1517(6) 0.3757(11) 1.0162(6) 0.073(3) Uani 1 1 d . . .
C9 C 0.0934(5) 0.2077(9) 1.0569(5) 0.059(2) Uani 1 1 d . . .
C10 C -0.0432(6) 0.1497(11) 0.9746(6) 0.073(3) Uani 1 1 d . . .
C11 C 0.1259(6) 0.4628(10) 1.1382(5) 0.064(3) Uani 1 1 d . . .
C12 C 0.0002(5) 0.2689(8) 1.1081(6) 0.061(3) Uani 1 1 d . . .
C13 C -0.1335(6) 0.3634(13) 0.9887(5) 0.076(3) Uani 1 1 d . . .
O2 O 0.0709(4) 0.2443(8) 0.7964(4) 0.085(3) Uani 1 1 d . . .
O3 O 0.1122(4) 0.5814(8) 0.8705(4) 0.078(2) Uani 1 1 d . . .
O4 O -0.0533(3) 0.5148(8) 0.7731(3) 0.074(2) Uani 1 1 d . . .
O5 O -0.1416(4) 0.2572(8) 0.8316(5) 0.094(3) Uani 1 1 d . . .
O6 O -0.0041(5) 0.0436(8) 0.8442(5) 0.109(3) Uani 1 1 d . . .
O7 O 0.1381(5) 0.0968(9) 0.9304(4) 0.110(4) Uani 1 1 d . . .
O8 O 0.2018(4) 0.3931(8) 1.0391(5) 0.087(2) Uani 1 1 d . . .
O9 O 0.1126(4) 0.1454(7) 1.1002(4) 0.075(2) Uani 1 1 d . . .
O10 O -0.0628(5) 0.0777(8) 0.9956(4) 0.090(3) Uani 1 1 d . . .
O11 O 0.1675(4) 0.4168(9) 1.1647(4) 0.092(3) Uani 1 1 d . . .
O12 O -0.0053(4) 0.2339(8) 1.1506(4) 0.090(3) Uani 1 1 d . . .
O13 O -0.1663(5) 0.2915(10) 0.9735(6) 0.110(3) Uani 1 1 d . . .
N1 N 0.1612(6) 0.8905(11) 0.8020(6) 0.122(4) Uani 1 1 d DU . .
C101 C 0.1992(9) 0.8729(18) 0.8655(8) 0.168(6) Uani 1 1 d DU . .
H10A H 0.1940 0.9370 0.8910 0.252 Uiso 1 1 calc R . .
H10B H 0.2390 0.8719 0.8680 0.252 Uiso 1 1 calc R . .
H10C H 0.1902 0.7979 0.8805 0.252 Uiso 1 1 calc R . .
C102 C 0.1030(7) 0.8893(18) 0.8039(10) 0.159(6) Uani 1 1 d DU . .
H10D H 0.0988 0.9555 0.8287 0.239 Uiso 1 1 calc R . .
H10E H 0.0971 0.8155 0.8223 0.239 Uiso 1 1 calc R . .
H10F H 0.0746 0.8960 0.7618 0.239 Uiso 1 1 calc R . .
C103 C 0.1674(9) 0.7985(16) 0.7623(9) 0.156(6) Uani 1 1 d DU . .
H10G H 0.1607 0.7222 0.7778 0.233 Uiso 1 1 calc R . .
H10H H 0.2062 0.8006 0.7617 0.233 Uiso 1 1 calc R . .
H10I H 0.1394 0.8103 0.7203 0.233 Uiso 1 1 calc R . .
C104 C 0.1668(9) 1.0105(14) 0.7831(10) 0.154(6) Uani 1 1 d DU . .
H10J H 0.1595 1.0657 0.8116 0.231 Uiso 1 1 calc R . .
H10K H 0.1390 1.0239 0.7413 0.231 Uiso 1 1 calc R . .
H10L H 0.2056 1.0226 0.7837 0.231 Uiso 1 1 calc R . .
O201 O 0.2467(7) 0.4939(16) 0.3164(8) 0.176(4) Uani 1 1 d DU . .
C202 C 0.2714(10) 0.443(2) 0.3765(8) 0.178(5) Uani 1 1 d DU . .
H20A H 0.3136 0.4378 0.3900 0.214 Uiso 1 1 calc R . .
H20B H 0.2559 0.3629 0.3772 0.214 Uiso 1 1 calc R . .
C203 C 0.2537(11) 0.527(2) 0.4171(10) 0.176(5) Uani 1 1 d DU . .
H20C H 0.2872 0.5484 0.4543 0.211 Uiso 1 1 calc R . .
H20D H 0.2244 0.4905 0.4304 0.211 Uiso 1 1 calc R . .
C204 C 0.2290(10) 0.638(2) 0.3778(9) 0.176(5) Uani 1 1 d DU . .
H20E H 0.2587 0.6989 0.3852 0.211 Uiso 1 1 calc R . .
H20F H 0.1965 0.6702 0.3871 0.211 Uiso 1 1 calc R . .
C205 C 0.2087(10) 0.592(2) 0.3107(9) 0.176(5) Uani 1 1 d DU . .
H20G H 0.1682 0.5662 0.2958 0.212 Uiso 1 1 calc R . .
H20H H 0.2134 0.6523 0.2824 0.212 Uiso 1 1 calc R . .

loop_
_atom_site_aniso_label
_atom_site_aniso_U_11
_atom_site_aniso_U_22
_atom_site_aniso_U_33
_atom_site_aniso_U_23
_atom_site_aniso_U_13
_atom_site_aniso_U_12
Co1 0.0807(9) 0.0313(6) 0.0485(7) -0.0106(5) 0.0155(6) 0.0005(6)
Co2 0.0628(8) 0.0587(7) 0.0352(6) -0.0108(5) 0.0209(5) 0.0042(6)
Co3 0.0675(8) 0.0392(6) 0.0576(7) -0.0016(5) 0.0276(6) 0.0174(6)
Pt4 0.0468(2) 0.0408(2) 0.0434(2) 0.00629(16) 0.01364(17) -0.00044(16)
Co4 0.0468(2) 0.0408(2) 0.0434(2) 0.00629(16) 0.01364(17) -0.00044(16)
Pt5 0.0486(3) 0.0480(3) 0.0364(3) 0.00547(18) 0.00819(19) -0.00138(19)
Co5 0.0486(3) 0.0480(3) 0.0364(3) 0.00547(18) 0.00819(19) -0.00138(19)
Pt6 0.0450(3) 0.0505(3) 0.0444(3) 0.0025(2) 0.0124(2) 0.0019(2)
Co6 0.0450(3) 0.0505(3) 0.0444(3) 0.0025(2) 0.0124(2) 0.0019(2)
C1 0.056(5) 0.028(4) 0.031(4) 0.002(3) 0.015(3) 0.009(3)
C2 0.063(6) 0.052(5) 0.046(5) -0.001(4) 0.019(4) 0.011(4)
C3 0.045(5) 0.053(6) 0.082(8) -0.013(5) 0.008(5) 0.003(4)
C4 0.044(5) 0.060(6) 0.069(7) -0.016(5) 0.018(5) -0.001(4)
C5 0.082(8) 0.069(7) 0.062(6) 0.012(6) 0.021(6) 0.020(6)
C6 0.089(8) 0.043(5) 0.070(6) -0.018(5) 0.033(6) -0.004(5)
C7 0.070(7) 0.063(6) 0.051(5) -0.003(5) 0.018(5) 0.025(5)
C8 0.092(9) 0.070(7) 0.067(7) -0.007(6) 0.040(7) -0.016(7)
C9 0.075(7) 0.048(5) 0.056(6) -0.010(5) 0.027(5) -0.008(5)
C10 0.089(8) 0.066(7) 0.064(7) 0.014(6) 0.029(6) 0.029(6)
C11 0.091(8) 0.065(7) 0.037(5) -0.012(5) 0.024(5) -0.021(6)
C12 0.067(6) 0.034(5) 0.084(8) 0.006(5) 0.029(6) 0.009(4)
C13 0.079(8) 0.089(9) 0.056(6) -0.007(6) 0.021(6) 0.024(7)
O2 0.111(7) 0.083(6) 0.075(5) -0.010(4) 0.050(5) 0.026(5)
O3 0.073(5) 0.090(6) 0.073(5) -0.009(4) 0.029(4) -0.006(5)
O4 0.066(5) 0.114(7) 0.040(4) 0.003(4) 0.017(3) 0.016(4)
O5 0.091(6) 0.069(5) 0.093(6) 0.002(5) 0.000(5) -0.007(5)
O6 0.146(9) 0.066(6) 0.124(8) -0.042(6) 0.061(7) 0.005(6)
O7 0.133(8) 0.108(7) 0.088(6) -0.024(5) 0.039(6) 0.062(7)
O8 0.087(6) 0.080(6) 0.099(6) 0.013(5) 0.039(5) 0.010(5)
O9 0.082(5) 0.073(5) 0.070(5) 0.014(4) 0.029(4) 0.026(4)
O10 0.117(7) 0.057(5) 0.088(6) -0.001(5) 0.028(6) -0.013(5)
O11 0.093(7) 0.098(7) 0.067(5) -0.004(5) 0.007(5) 0.014(6)
O12 0.125(8) 0.074(6) 0.089(6) 0.028(5) 0.062(6) 0.018(5)
O13 0.098(7) 0.096(7) 0.120(8) -0.038(6) 0.023(6) -0.020(6)
N1 0.160(9) 0.107(7) 0.129(8) -0.008(7) 0.087(7) 0.027(7)
C101 0.199(12) 0.129(10) 0.152(11) -0.013(10) 0.037(11) 0.037(10)
C102 0.177(12) 0.144(10) 0.166(11) -0.007(10) 0.075(10) 0.008(11)
C103 0.198(12) 0.127(10) 0.146(11) -0.013(9) 0.068(10) 0.027(10)
C104 0.181(12) 0.123(10) 0.168(11) 0.007(10) 0.076(10) 0.014(10)
O201 0.134(8) 0.225(12) 0.151(9) -0.045(9) 0.032(7) 0.029(7)
C202 0.135(8) 0.225(13) 0.154(9) -0.041(9) 0.029(7) 0.022(8)
C203 0.130(8) 0.227(13) 0.153(9) -0.041(9) 0.030(7) 0.017(8)
C204 0.128(8) 0.224(13) 0.158(9) -0.045(9) 0.032(7) 0.021(8)
C205 0.132(8) 0.227(13) 0.155(9) -0.040(9) 0.034(7) 0.026(7)

loop_
_atom_type_symbol
_atom_type_description
_atom_type_scat_dispersion_real
_atom_type_scat_dispersion_imag
_atom_type_scat_source
C C 0.0033 0.0016 'International Tables Vol C Tables 4.2.6.8 and 6.1.1.4'
H H 0.0000 0.0000 'International Tables Vol C Tables 4.2.6.8 and 6.1.1.4'
N N 0.0061 0.0033 'International Tables Vol C Tables 4.2.6.8 and 6.1.1.4'
O O 0.0106 0.0060 'International Tables Vol C Tables 4.2.6.8 and 6.1.1.4'
Co Co 0.3494 0.9721 'International Tables Vol C Tables 4.2.6.8 and 6.1.1.4'
Pt Pt -1.7033 8.3905 'International Tables Vol C Tables 4.2.6.8 and 6.1.1.4'

loop_
_geom_angle_atom_site_label_1
_geom_angle_atom_site_label_2
_geom_angle_atom_site_label_3
_geom_angle
_geom_angle_site_symmetry_1
_geom_angle_site_symmetry_3
_geom_angle_publ_flag
C6 Co1 C10 100.8(5) . . ?
C6 Co1 C5 98.9(6) . . ?
C10 Co1 C5 97.9(6) . . ?
C6 Co1 C1 134.0(5) . . ?
C10 Co1 C1 111.8(5) . . ?
C5 Co1 C1 107.4(5) . . ?
C6 Co1 Co2 93.0(4) . . ?
C10 Co1 Co2 158.2(4) . . ?
C5 Co1 Co2 96.5(4) . . ?
C1 Co1 Co2 47.8(2) . . ?
C6 Co1 Co3 95.6(4) . . ?
C10 Co1 Co3 101.6(4) . . ?
C5 Co1 Co3 153.0(4) . . ?
C1 Co1 Co3 47.7(2) . . ?
Co2 Co1 Co3 59.91(5) . . ?
C6 Co1 Co5 139.9(4) . 5_567 ?
C10 Co1 Co5 113.7(4) . 5_567 ?
C5 Co1 Co5 58.0(4) . 5_567 ?
C1 Co1 Co5 49.5(2) . 5_567 ?
Co2 Co1 Co5 61.61(4) . 5_567 ?
Co3 Co1 Co5 96.77(5) . 5_567 ?
C6 Co1 Pt5 139.9(4) . 5_567 ?
C10 Co1 Pt5 113.7(4) . 5_567 ?
C5 Co1 Pt5 58.0(4) . 5_567 ?
C1 Co1 Pt5 49.5(2) . 5_567 ?
Co2 Co1 Pt5 61.61(4) . 5_567 ?
Co3 Co1 Pt5 96.77(5) . 5_567 ?
Co5 Co1 Pt5 0.00(2) 5_567 5_567 ?
C6 Co1 Pt4 144.7(4) . . ?
C10 Co1 Pt4 63.5(4) . . ?
C5 Co1 Pt4 114.0(4) . . ?
C1 Co1 Pt4 48.2(2) . . ?
Co2 Co1 Pt4 95.58(5) . . ?
Co3 Co1 Pt4 60.43(4) . . ?
Co5 Co1 Pt4 72.73(3) 5_567 . ?
Pt5 Co1 Pt4 72.73(3) 5_567 . ?
C2 Co2 C3 98.8(5) . . ?
C2 Co2 C4 100.8(4) . . ?
C3 Co2 C4 96.1(5) . . ?
C2 Co2 C1 139.9(4) . . ?
C3 Co2 C1 105.8(5) . . ?
C4 Co2 C1 107.5(4) . . ?
C2 Co2 Co1 99.6(3) . . ?
C3 Co2 Co1 153.7(4) . . ?
C4 Co2 Co1 98.8(3) . . ?
C1 Co2 Co1 48.9(2) . . ?
C2 Co2 Co3 97.8(3) . . ?
C3 Co2 Co3 98.7(4) . . ?
C4 Co2 Co3 154.2(3) . . ?
C1 Co2 Co3 48.0(2) . . ?
Co1 Co2 Co3 60.27(5) . . ?
C2 Co2 Co6 139.2(3) . 5_567 ?
C3 Co2 Co6 55.9(4) . 5_567 ?
C4 Co2 Co6 112.3(3) . 5_567 ?
C1 Co2 Co6 50.0(2) . 5_567 ?
Co1 Co2 Co6 98.22(5) . 5_567 ?
Co3 Co2 Co6 60.93(4) . 5_567 ?
C2 Co2 Pt6 139.2(3) . 5_567 ?
C3 Co2 Pt6 55.9(4) . 5_567 ?
C4 Co2 Pt6 112.3(3) . 5_567 ?
C1 Co2 Pt6 50.0(2) . 5_567 ?
Co1 Co2 Pt6 98.22(5) . 5_567 ?
Co3 Co2 Pt6 60.93(4) . 5_567 ?
Co6 Co2 Pt6 0.000(15) 5_567 5_567 ?
C2 Co2 Pt5 144.6(3) . 5_567 ?
C3 Co2 Pt5 111.0(3) . 5_567 ?
C4 Co2 Pt5 58.5(3) . 5_567 ?
C1 Co2 Pt5 49.1(2) . 5_567 ?
Co1 Co2 Pt5 60.58(4) . 5_567 ?
Co3 Co2 Pt5 96.34(5) . 5_567 ?
Co6 Co2 Pt5 75.60(3) 5_567 5_567 ?
Pt6 Co2 Pt5 75.60(3) 5_567 5_567 ?
C2 Co2 Co5 144.6(3) . 5_567 ?
C3 Co2 Co5 111.0(3) . 5_567 ?
C4 Co2 Co5 58.5(3) . 5_567 ?
C1 Co2 Co5 49.1(2) . 5_567 ?
Co1 Co2 Co5 60.58(4) . 5_567 ?
Co3 Co2 Co5 96.34(5) . 5_567 ?
Co6 Co2 Co5 75.60(3) 5_567 5_567 ?
Pt6 Co2 Co5 75.60(3) 5_567 5_567 ?
Pt5 Co2 Co5 0.000(8) 5_567 5_567 ?
C7 Co3 C8 99.9(6) . . ?
C7 Co3 C9 101.0(5) . . ?
C8 Co3 C9 98.2(5) . . ?
C7 Co3 C1 136.8(4) . . ?
C8 Co3 C1 106.5(5) . . ?
C9 Co3 C1 108.2(4) . . ?
C7 Co3 Co2 95.3(3) . . ?
C8 Co3 Co2 98.7(4) . . ?
C9 Co3 Co2 154.1(4) . . ?
C1 Co3 Co2 47.9(2) . . ?
C7 Co3 Co1 97.0(4) . . ?
C8 Co3 Co1 153.8(4) . . ?
C9 Co3 Co1 98.0(4) . . ?
C1 Co3 Co1 48.6(2) . . ?
Co2 Co3 Co1 59.82(5) . . ?
C7 Co3 Co6 138.7(4) . 5_567 ?
C8 Co3 Co6 56.8(4) . 5_567 ?
C9 Co3 Co6 114.9(3) . 5_567 ?
C1 Co3 Co6 49.7(2) . 5_567 ?
Co2 Co3 Co6 60.42(4) . 5_567 ?
Co1 Co3 Co6 97.60(5) . 5_567 ?
C7 Co3 Pt6 138.7(4) . 5_567 ?
C8 Co3 Pt6 56.8(4) . 5_567 ?
C9 Co3 Pt6 114.9(3) . 5_567 ?
C1 Co3 Pt6 49.7(2) . 5_567 ?
Co2 Co3 Pt6 60.42(4) . 5_567 ?
Co1 Co3 Pt6 97.60(5) . 5_567 ?
Co6 Co3 Pt6 0.00(3) 5_567 5_567 ?
C7 Co3 Pt4 144.9(4) . . ?
C8 Co3 Pt4 110.9(4) . . ?
C9 Co3 Pt4 59.4(4) . . ?
C1 Co3 Pt4 48.8(2) . . ?
Co2 Co3 Pt4 96.15(5) . . ?
Co1 Co3 Pt4 61.42(4) . . ?
Co6 Co3 Pt4 74.82(3) 5_567 . ?
Pt6 Co3 Pt4 74.82(3) 5_567 . ?
C12 Pt4 C1 177.1(4) . . ?
C12 Pt4 C9 90.8(4) . . ?
C1 Pt4 C9 87.4(3) . . ?
C12 Pt4 C10 90.7(4) . . ?
C1 Pt4 C10 86.8(4) . . ?
C9 Pt4 C10 83.7(4) . . ?
C12 Pt4 Pt5 94.2(3) . . ?
C1 Pt4 Pt5 88.4(2) . . ?
C9 Pt4 Pt5 100.5(2) . . ?
C10 Pt4 Pt5 173.5(3) . . ?
C12 Pt4 Pt6 91.6(3) . . ?
C1 Pt4 Pt6 90.4(2) . . ?
C9 Pt4 Pt6 175.8(2) . . ?
C10 Pt4 Pt6 99.8(3) . . ?
Pt5 Pt4 Pt6 75.840(19) . . ?
C12 Pt4 Co3 131.8(3) . . ?
C1 Pt4 Co3 46.4(2) . . ?
C9 Pt4 Co3 41.0(3) . . ?
C10 Pt4 Co3 83.8(3) . . ?
Pt5 Pt4 Co3 95.97(3) . . ?
Pt6 Pt4 Co3 136.53(3) . . ?
C12 Pt4 Co1 130.8(3) . . ?
C1 Pt4 Co1 46.7(2) . . ?
C9 Pt4 Co1 83.4(2) . . ?
C10 Pt4 Co1 40.1(3) . . ?
Pt5 Pt4 Co1 134.92(3) . . ?
Pt6 Pt4 Co1 97.67(3) . . ?
Co3 Pt4 Co1 58.15(4) . . ?
C12 Pt4 Pt5 142.4(3) . 5_567 ?
C1 Pt4 Pt5 38.7(2) . 5_567 ?
C9 Pt4 Pt5 124.7(3) . 5_567 ?
C10 Pt4 Pt5 82.3(3) . 5_567 ?
Pt5 Pt4 Pt5 91.212(17) . 5_567 ?
Pt6 Pt4 Pt5 53.851(16) . 5_567 ?
Co3 Pt4 Pt5 84.34(3) . 5_567 ?
Co1 Pt4 Pt5 53.29(3) . 5_567 ?
C11 Pt5 C1 177.8(4) . 5_567 ?
C11 Pt5 C5 91.9(4) . 5_567 ?
C1 Pt5 C5 88.6(4) 5_567 5_567 ?
C11 Pt5 C4 90.9(4) . 5_567 ?
C1 Pt5 C4 87.0(3) 5_567 5_567 ?
C5 Pt5 C4 83.2(4) 5_567 5_567 ?
C11 Pt5 Pt4 93.1(3) . . ?
C1 Pt5 Pt4 86.5(2) 5_567 . ?
C5 Pt5 Pt4 174.8(3) 5_567 . ?
C4 Pt5 Pt4 98.3(2) 5_567 . ?
C11 Pt5 Co1 133.5(3) . 5_567 ?
C1 Pt5 Co1 47.0(2) 5_567 5_567 ?
C5 Pt5 Co1 41.6(3) 5_567 5_567 ?
C4 Pt5 Co1 84.8(3) 5_567 5_567 ?
Pt4 Pt5 Co1 133.40(3) . 5_567 ?
C11 Pt5 Pt6 92.8(3) . 5_567 ?
C1 Pt5 Pt6 89.2(2) 5_567 5_567 ?
C5 Pt5 Pt6 103.7(3) 5_567 5_567 ?
C4 Pt5 Pt6 172.0(2) 5_567 5_567 ?
Pt4 Pt5 Pt6 74.465(18) . 5_567 ?
Co1 Pt5 Pt6 97.76(3) 5_567 5_567 ?
C11 Pt5 Co6 92.8(3) . 5_567 ?
C1 Pt5 Co6 89.2(2) 5_567 5_567 ?
C5 Pt5 Co6 103.7(3) 5_567 5_567 ?
C4 Pt5 Co6 172.0(2) 5_567 5_567 ?
Pt4 Pt5 Co6 74.465(18) . 5_567 ?
Co1 Pt5 Co6 97.76(3) 5_567 5_567 ?
Pt6 Pt5 Co6 0.00(2) 5_567 5_567 ?
C11 Pt5 Co2 132.3(3) . 5_567 ?
C1 Pt5 Co2 45.6(2) 5_567 5_567 ?
C5 Pt5 Co2 82.9(3) 5_567 5_567 ?
C4 Pt5 Co2 41.3(3) 5_567 5_567 ?
Pt4 Pt5 Co2 94.90(3) . 5_567 ?
Co1 Pt5 Co2 57.80(4) 5_567 5_567 ?
Pt6 Pt5 Co2 134.63(3) 5_567 5_567 ?
Co6 Pt5 Co2 134.63(3) 5_567 5_567 ?
C11 Pt5 Pt4 144.1(3) . 5_567 ?
C1 Pt5 Pt4 38.1(2) 5_567 5_567 ?
C5 Pt5 Pt4 86.3(3) 5_567 5_567 ?
C4 Pt5 Pt4 124.3(3) 5_567 5_567 ?
Pt4 Pt5 Pt4 88.788(16) . 5_567 ?
Co1 Pt5 Pt4 53.98(3) 5_567 5_567 ?
Pt6 Pt5 Pt4 53.265(16) 5_567 5_567 ?
Co6 Pt5 Pt4 53.265(16) 5_567 5_567 ?
Co2 Pt5 Pt4 83.15(3) 5_567 5_567 ?
C13 Pt6 C1 178.0(4) . 5_567 ?
C13 Pt6 C3 93.1(5) . 5_567 ?
C1 Pt6 C3 88.9(3) 5_567 5_567 ?
C13 Pt6 C8 92.6(5) . 5_567 ?
C1 Pt6 C8 87.9(4) 5_567 5_567 ?
C3 Pt6 C8 89.4(4) 5_567 5_567 ?
C13 Pt6 Co2 135.3(4) . 5_567 ?
C1 Pt6 Co2 46.6(2) 5_567 5_567 ?
C3 Pt6 Co2 42.3(3) 5_567 5_567 ?
C8 Pt6 Co2 86.4(3) 5_567 5_567 ?
C13 Pt6 Co3 134.0(4) . 5_567 ?
C1 Pt6 Co3 46.5(2) 5_567 5_567 ?
C3 Pt6 Co3 87.2(3) 5_567 5_567 ?
C8 Pt6 Co3 41.4(3) 5_567 5_567 ?
Co2 Pt6 Co3 58.65(4) 5_567 5_567 ?
C13 Pt6 Pt4 92.9(4) . . ?
C1 Pt6 Pt4 86.4(2) 5_567 . ?
C3 Pt6 Pt4 99.2(3) 5_567 . ?
C8 Pt6 Pt4 169.6(3) 5_567 . ?
Co2 Pt6 Pt4 95.99(3) 5_567 . ?
Co3 Pt6 Pt4 132.53(4) 5_567 . ?
C13 Pt6 Pt5 90.8(4) . 5_567 ?
C1 Pt6 Pt5 87.2(2) 5_567 5_567 ?
C3 Pt6 Pt5 171.4(3) 5_567 5_567 ?
C8 Pt6 Pt5 98.1(3) 5_567 5_567 ?
Co2 Pt6 Pt5 133.56(4) 5_567 5_567 ?
Co3 Pt6 Pt5 95.58(3) 5_567 5_567 ?
Pt4 Pt6 Pt5 72.884(18) . 5_567 ?
C13 Pt6 Co5 90.8(4) . 5_567 ?
C1 Pt6 Co5 87.2(2) 5_567 5_567 ?
C3 Pt6 Co5 171.4(3) 5_567 5_567 ?
C8 Pt6 Co5 98.1(3) 5_567 5_567 ?
Co2 Pt6 Co5 133.56(4) 5_567 5_567 ?
Co3 Pt6 Co5 95.58(3) 5_567 5_567 ?
Pt4 Pt6 Co5 72.884(18) . 5_567 ?
Pt5 Pt6 Co5 0.00(2) 5_567 5_567 ?
Co2 C1 Co3 84.2(3) . . ?
Co2 C1 Co1 83.3(3) . . ?
Co3 C1 Co1 83.7(3) . . ?
Co2 C1 Pt4 164.8(4) . . ?
Co3 C1 Pt4 84.8(3) . . ?
Co1 C1 Pt4 85.1(3) . . ?
Co2 C1 Co6 83.4(3) . 5_567 ?
Co3 C1 Co6 83.8(3) . 5_567 ?
Co1 C1 Co6 162.6(4) . 5_567 ?
Pt4 C1 Co6 105.8(3) . 5_567 ?
Co2 C1 Pt6 83.4(3) . 5_567 ?
Co3 C1 Pt6 83.8(3) . 5_567 ?
Co1 C1 Pt6 162.6(4) . 5_567 ?
Pt4 C1 Pt6 105.8(3) . 5_567 ?
Co6 C1 Pt6 0.00(5) 5_567 5_567 ?
Co2 C1 Pt5 85.3(3) . 5_567 ?
Co3 C1 Pt5 164.2(4) . 5_567 ?
Co1 C1 Pt5 83.5(3) . 5_567 ?
Pt4 C1 Pt5 103.1(4) . 5_567 ?
Co6 C1 Pt5 106.6(3) 5_567 5_567 ?
Pt6 C1 Pt5 106.6(3) 5_567 5_567 ?
Co2 C1 Co5 85.3(3) . 5_567 ?
Co3 C1 Co5 164.2(4) . 5_567 ?
Co1 C1 Co5 83.5(3) . 5_567 ?
Pt4 C1 Co5 103.1(4) . 5_567 ?
Co6 C1 Co5 106.6(3) 5_567 5_567 ?
Pt6 C1 Co5 106.6(3) 5_567 5_567 ?
Pt5 C1 Co5 0.000(19) 5_567 5_567 ?
O2 C2 Co2 179.3(10) . . ?
O3 C3 Co2 152.0(11) . . ?
O3 C3 Co6 126.1(8) . 5_567 ?
Co2 C3 Co6 81.8(5) . 5_567 ?
O3 C3 Pt6 126.1(8) . 5_567 ?
Co2 C3 Pt6 81.8(5) . 5_567 ?
Co6 C3 Pt6 0.00(3) 5_567 5_567 ?
O4 C4 Co2 154.3(9) . . ?
O4 C4 Co5 125.4(8) . 5_567 ?
Co2 C4 Co5 80.2(4) . 5_567 ?
O4 C4 Pt5 125.4(8) . 5_567 ?
Co2 C4 Pt5 80.2(4) . 5_567 ?
Co5 C4 Pt5 0.00(3) 5_567 5_567 ?
O5 C5 Co1 152.5(11) . . ?
O5 C5 Co5 127.1(9) . 5_567 ?
Co1 C5 Co5 80.4(5) . 5_567 ?
O5 C5 Pt5 127.1(9) . 5_567 ?
Co1 C5 Pt5 80.4(5) . 5_567 ?
Co5 C5 Pt5 0.00(2) 5_567 5_567 ?
O6 C6 Co1 176.3(12) . . ?
O7 C7 Co3 177.8(11) . . ?
O8 C8 Co3 152.9(12) . . ?
O8 C8 Co6 125.3(10) . 5_567 ?
Co3 C8 Co6 81.8(6) . 5_567 ?
O8 C8 Pt6 125.3(10) . 5_567 ?
Co3 C8 Pt6 81.8(6) . 5_567 ?
Co6 C8 Pt6 0.00(3) 5_567 5_567 ?
O9 C9 Co3 156.7(10) . . ?
O9 C9 Pt4 123.7(8) . . ?
Co3 C9 Pt4 79.6(4) . . ?
O10 C10 Co1 161.6(12) . . ?
O10 C10 Pt4 122.0(9) . . ?
Co1 C10 Pt4 76.3(5) . . ?
O11 C11 Pt5 177.8(10) . . ?
O12 C12 Pt4 179.7(12) . . ?
O13 C13 Pt6 178.4(12) . . ?
C103 N1 C101 111.7(13) . . ?
C103 N1 C104 116.2(13) . . ?
C101 N1 C104 109.7(14) . . ?
C103 N1 C102 110.7(14) . . ?
C101 N1 C102 104.6(13) . . ?
C104 N1 C102 102.9(12) . . ?
N1 C101 H10A 109.5 . . ?
N1 C101 H10B 109.5 . . ?
H10A C101 H10B 109.5 . . ?
N1 C101 H10C 109.5 . . ?
H10A C101 H10C 109.5 . . ?
H10B C101 H10C 109.5 . . ?
N1 C102 H10D 109.5 . . ?
N1 C102 H10E 109.5 . . ?
H10D C102 H10E 109.5 . . ?
N1 C102 H10F 109.5 . . ?
H10D C102 H10F 109.5 . . ?
H10E C102 H10F 109.5 . . ?
N1 C103 H10G 109.5 . . ?
N1 C103 H10H 109.5 . . ?
H10G C103 H10H 109.5 . . ?
N1 C103 H10I 109.5 . . ?
H10G C103 H10I 109.5 . . ?
H10H C103 H10I 109.5 . . ?
N1 C104 H10J 109.5 . . ?
N1 C104 H10K 109.5 . . ?
H10J C104 H10K 109.5 . . ?
N1 C104 H10L 109.5 . . ?
H10J C104 H10L 109.5 . . ?
H10K C104 H10L 109.5 . . ?
C202 O201 C205 116.1(17) . . ?
O201 C202 C203 103.2(17) . . ?
O201 C202 H20A 111.1 . . ?
C203 C202 H20A 111.1 . . ?
O201 C202 H20B 111.1 . . ?
C203 C202 H20B 111.1 . . ?
H20A C202 H20B 109.1 . . ?
C202 C203 C204 106.9(18) . . ?
C202 C203 H20C 110.3 . . ?
C204 C203 H20C 110.3 . . ?
C202 C203 H20D 110.3 . . ?
C204 C203 H20D 110.3 . . ?
H20C C203 H20D 108.6 . . ?
C203 C204 C205 103.7(18) . . ?
C203 C204 H20E 111.0 . . ?
C205 C204 H20E 111.0 . . ?
C203 C204 H20F 111.0 . . ?
C205 C204 H20F 111.0 . . ?
H20E C204 H20F 109.0 . . ?
O201 C205 C204 102.0(16) . . ?
O201 C205 H20G 111.4 . . ?
C204 C205 H20G 111.4 . . ?
O201 C205 H20H 111.4 . . ?
C204 C205 H20H 111.4 . . ?
H20G C205 H20H 109.2 . . ?

loop_
_geom_bond_atom_site_label_1
_geom_bond_atom_site_label_2
_geom_bond_distance
_geom_bond_site_symmetry_2
_geom_bond_publ_flag
Co1 C6 1.741(10) . ?
Co1 C10 1.809(13) . ?
Co1 C5 1.823(12) . ?
Co1 C1 1.993(8) . ?
Co1 Co2 2.628(2) . ?
Co1 Co3 2.640(2) . ?
Co1 Co5 2.7051(13) 5_567 ?
Co1 Pt5 2.7051(13) 5_567 ?
Co1 Pt4 2.7289(13) . ?
Co2 C2 1.751(9) . ?
Co2 C3 1.822(12) . ?
Co2 C4 1.831(11) . ?
Co2 C1 1.960(7) . ?
Co2 Co3 2.6303(18) . ?
Co2 Co6 2.6784(13) 5_567 ?
Co2 Pt6 2.6784(13) 5_567 ?
Co2 Pt5 2.7320(13) 5_567 ?
Co2 Co5 2.7320(13) 5_567 ?
Co3 C7 1.740(10) . ?
Co3 C8 1.800(13) . ?
Co3 C9 1.804(11) . ?
Co3 C1 1.964(8) . ?
Co3 Co6 2.6920(14) 5_567 ?
Co3 Pt6 2.6920(14) 5_567 ?
Co3 Pt4 2.7029(13) . ?
Pt4 C12 1.836(12) . ?
Pt4 C1 2.043(7) . ?
Pt4 C9 2.364(11) . ?
Pt4 C10 2.514(14) . ?
Pt4 Pt5 2.6947(6) . ?
Pt4 Pt6 2.7018(7) . ?
Pt4 Pt5 3.2220(6) 5_567 ?
Pt5 C11 1.773(14) . ?
Pt5 C1 2.070(8) 5_567 ?
Pt5 C5 2.326(14) 5_567 ?
Pt5 C4 2.363(11) 5_567 ?
Pt5 Co1 2.7051(13) 5_567 ?
Pt5 Pt6 2.7222(7) 5_567 ?
Pt5 Co6 2.7222(7) 5_567 ?
Pt5 Co2 2.7320(13) 5_567 ?
Pt5 Pt4 3.2220(6) 5_567 ?
Pt6 C13 1.762(16) . ?
Pt6 C1 2.066(8) 5_567 ?
Pt6 C3 2.240(13) 5_567 ?
Pt6 C8 2.276(14) 5_567 ?
Pt6 Co2 2.6785(13) 5_567 ?
Pt6 Co3 2.6920(14) 5_567 ?
Pt6 Pt5 2.7222(7) 5_567 ?
Pt6 Co5 2.7222(7) 5_567 ?
C1 Co6 2.066(8) 5_567 ?
C1 Pt6 2.066(8) 5_567 ?
C1 Pt5 2.070(8) 5_567 ?
C1 Co5 2.070(8) 5_567 ?
C2 O2 1.144(11) . ?
C3 O3 1.144(14) . ?
C3 Co6 2.240(13) 5_567 ?
C3 Pt6 2.240(13) 5_567 ?
C4 O4 1.139(13) . ?
C4 Co5 2.363(11) 5_567 ?
C4 Pt5 2.363(11) 5_567 ?
C5 O5 1.141(14) . ?
C5 Co5 2.326(13) 5_567 ?
C5 Pt5 2.326(13) 5_567 ?
C6 O6 1.134(12) . ?
C7 O7 1.135(12) . ?
C8 O8 1.164(15) . ?
C8 Co6 2.276(14) 5_567 ?
C8 Pt6 2.276(14) 5_567 ?
C9 O9 1.158(12) . ?
C10 O10 1.132(15) . ?
C11 O11 1.105(14) . ?
C12 O12 1.101(13) . ?
C13 O13 1.100(16) . ?
N1 C103 1.414(12) . ?
N1 C101 1.421(12) . ?
N1 C104 1.428(12) . ?
N1 C102 1.449(12) . ?
C101 H10A 0.9600 . ?
C101 H10B 0.9600 . ?
C101 H10C 0.9600 . ?
C102 H10D 0.9600 . ?
C102 H10E 0.9600 . ?
C102 H10F 0.9600 . ?
C103 H10G 0.9600 . ?
C103 H10H 0.9600 . ?
C103 H10I 0.9600 . ?
C104 H10J 0.9600 . ?
C104 H10K 0.9600 . ?
C104 H10L 0.9600 . ?
O201 C202 1.403(10) . ?
O201 C205 1.411(10) . ?
C202 C203 1.497(10) . ?
C202 H20A 0.9700 . ?
C202 H20B 0.9700 . ?
C203 C204 1.512(10) . ?
C203 H20C 0.9700 . ?
C203 H20D 0.9700 . ?
C204 C205 1.517(10) . ?
C204 H20E 0.9700 . ?
C204 H20F 0.9700 . ?
C205 H20G 0.9700 . ?
C205 H20H 0.9700 . ?

loop_
_geom_torsion_atom_site_label_1
_geom_torsion_atom_site_label_2
_geom_torsion_atom_site_label_3
_geom_torsion_atom_site_label_4
_geom_torsion
_geom_torsion_site_symmetry_1
_geom_torsion_site_symmetry_2
_geom_torsion_site_symmetry_3
_geom_torsion_site_symmetry_4
_geom_torsion_publ_flag
C6 Co1 Co2 C2 -1.2(5) . . . . ?
C10 Co1 Co2 C2 128.4(10) . . . . ?
C5 Co1 Co2 C2 -100.5(5) . . . . ?
C1 Co1 Co2 C2 151.9(4) . . . . ?
Co3 Co1 Co2 C2 93.5(3) . . . . ?
Co5 Co1 Co2 C2 -148.6(3) 5_567 . . . ?
Pt5 Co1 Co2 C2 -148.6(3) 5_567 . . . ?
Pt4 Co1 Co2 C2 144.5(3) . . . . ?
C6 Co1 Co2 C3 -135.0(8) . . . . ?
C10 Co1 Co2 C3 -5.4(12) . . . . ?
C5 Co1 Co2 C3 125.7(8) . . . . ?
C1 Co1 Co2 C3 18.1(8) . . . . ?
Co3 Co1 Co2 C3 -40.3(7) . . . . ?
Co5 Co1 Co2 C3 77.6(7) 5_567 . . . ?
Pt5 Co1 Co2 C3 77.6(7) 5_567 . . . ?
Pt4 Co1 Co2 C3 10.7(7) . . . . ?
C6 Co1 Co2 C4 101.4(5) . . . . ?
C10 Co1 Co2 C4 -129.0(10) . . . . ?
C5 Co1 Co2 C4 2.1(5) . . . . ?
C1 Co1 Co2 C4 -105.5(4) . . . . ?
Co3 Co1 Co2 C4 -163.9(3) . . . . ?
Co5 Co1 Co2 C4 -46.0(3) 5_567 . . . ?
Pt5 Co1 Co2 C4 -46.0(3) 5_567 . . . ?
Pt4 Co1 Co2 C4 -112.9(3) . . . . ?
C6 Co1 Co2 C1 -153.0(5) . . . . ?
C10 Co1 Co2 C1 -23.5(10) . . . . ?
C5 Co1 Co2 C1 107.7(5) . . . . ?
Co3 Co1 Co2 C1 -58.3(3) . . . . ?
Co5 Co1 Co2 C1 59.6(3) 5_567 . . . ?
Pt5 Co1 Co2 C1 59.6(3) 5_567 . . . ?
Pt4 Co1 Co2 C1 -7.4(3) . . . . ?
C6 Co1 Co2 Co3 -94.7(4) . . . . ?
C10 Co1 Co2 Co3 34.9(10) . . . . ?
C5 Co1 Co2 Co3 166.0(4) . . . . ?
C1 Co1 Co2 Co3 58.3(3) . . . . ?
Co5 Co1 Co2 Co3 117.91(5) 5_567 . . . ?
Pt5 Co1 Co2 Co3 117.91(5) 5_567 . . . ?
Pt4 Co1 Co2 Co3 50.98(4) . . . . ?
C6 Co1 Co2 Co6 -144.3(4) . . . 5_567 ?
C10 Co1 Co2 Co6 -14.8(10) . . . 5_567 ?
C5 Co1 Co2 Co6 116.4(4) . . . 5_567 ?
C1 Co1 Co2 Co6 8.7(3) . . . 5_567 ?
Co3 Co1 Co2 Co6 -49.62(4) . . . 5_567 ?
Co5 Co1 Co2 Co6 68.29(4) 5_567 . . 5_567 ?
Pt5 Co1 Co2 Co6 68.29(4) 5_567 . . 5_567 ?
Pt4 Co1 Co2 Co6 1.36(5) . . . 5_567 ?
C6 Co1 Co2 Pt6 -144.3(4) . . . 5_567 ?
C10 Co1 Co2 Pt6 -14.8(10) . . . 5_567 ?
C5 Co1 Co2 Pt6 116.4(4) . . . 5_567 ?
C1 Co1 Co2 Pt6 8.7(3) . . . 5_567 ?
Co3 Co1 Co2 Pt6 -49.62(4) . . . 5_567 ?
Co5 Co1 Co2 Pt6 68.29(4) 5_567 . . 5_567 ?
Pt5 Co1 Co2 Pt6 68.29(4) 5_567 . . 5_567 ?
Pt4 Co1 Co2 Pt6 1.36(5) . . . 5_567 ?
C6 Co1 Co2 Pt5 147.4(4) . . . 5_567 ?
C10 Co1 Co2 Pt5 -83.1(10) . . . 5_567 ?
C5 Co1 Co2 Pt5 48.1(4) . . . 5_567 ?
C1 Co1 Co2 Pt5 -59.6(3) . . . 5_567 ?
Co3 Co1 Co2 Pt5 -117.91(5) . . . 5_567 ?
Co5 Co1 Co2 Pt5 0.0 5_567 . . 5_567 ?
Pt4 Co1 Co2 Pt5 -66.93(3) . . . 5_567 ?
C6 Co1 Co2 Co5 147.4(4) . . . 5_567 ?
C10 Co1 Co2 Co5 -83.1(10) . . . 5_567 ?
C5 Co1 Co2 Co5 48.1(4) . . . 5_567 ?
C1 Co1 Co2 Co5 -59.6(3) . . . 5_567 ?
Co3 Co1 Co2 Co5 -117.91(5) . . . 5_567 ?
Pt5 Co1 Co2 Co5 0.0 5_567 . . 5_567 ?
Pt4 Co1 Co2 Co5 -66.93(3) . . . 5_567 ?
C2 Co2 Co3 C7 -1.6(5) . . . . ?
C3 Co2 Co3 C7 -101.8(5) . . . . ?
C4 Co2 Co3 C7 134.1(8) . . . . ?
C1 Co2 Co3 C7 154.7(5) . . . . ?
Co1 Co2 Co3 C7 95.0(4) . . . . ?
Co6 Co2 Co3 C7 -144.6(4) 5_567 . . . ?
Pt6 Co2 Co3 C7 -144.6(4) 5_567 . . . ?
Pt5 Co2 Co3 C7 145.8(4) 5_567 . . . ?
Co5 Co2 Co3 C7 145.8(4) 5_567 . . . ?
C2 Co2 Co3 C8 99.3(5) . . . . ?
C3 Co2 Co3 C8 -0.9(5) . . . . ?
C4 Co2 Co3 C8 -125.0(8) . . . . ?
C1 Co2 Co3 C8 -104.4(5) . . . . ?
Co1 Co2 Co3 C8 -164.1(4) . . . . ?
Co6 Co2 Co3 C8 -43.7(4) 5_567 . . . ?
Pt6 Co2 Co3 C8 -43.7(4) 5_567 . . . ?
Pt5 Co2 Co3 C8 -113.3(4) 5_567 . . . ?
Co5 Co2 Co3 C8 -113.3(4) 5_567 . . . ?
C2 Co2 Co3 C9 -130.6(8) . . . . ?
C3 Co2 Co3 C9 129.3(8) . . . . ?
C4 Co2 Co3 C9 5.2(10) . . . . ?
C1 Co2 Co3 C9 25.8(8) . . . . ?
Co1 Co2 Co3 C9 -33.9(7) . . . . ?
Co6 Co2 Co3 C9 86.5(7) 5_567 . . . ?
Pt6 Co2 Co3 C9 86.5(7) 5_567 . . . ?
Pt5 Co2 Co3 C9 16.9(7) 5_567 . . . ?
Co5 Co2 Co3 C9 16.9(7) 5_567 . . . ?
C2 Co2 Co3 C1 -156.3(5) . . . . ?
C3 Co2 Co3 C1 103.5(5) . . . . ?
C4 Co2 Co3 C1 -20.6(8) . . . . ?
Co1 Co2 Co3 C1 -59.7(3) . . . . ?
Co6 Co2 Co3 C1 60.7(3) 5_567 . . . ?
Pt6 Co2 Co3 C1 60.7(3) 5_567 . . . ?
Pt5 Co2 Co3 C1 -8.9(3) 5_567 . . . ?
Co5 Co2 Co3 C1 -8.9(3) 5_567 . . . ?
C2 Co2 Co3 Co1 -96.7(4) . . . . ?
C3 Co2 Co3 Co1 163.2(4) . . . . ?
C4 Co2 Co3 Co1 39.1(7) . . . . ?
C1 Co2 Co3 Co1 59.7(3) . . . . ?
Co6 Co2 Co3 Co1 120.39(5) 5_567 . . . ?
Pt6 Co2 Co3 Co1 120.39(5) 5_567 . . . ?
Pt5 Co2 Co3 Co1 50.76(4) 5_567 . . . ?
Co5 Co2 Co3 Co1 50.76(4) 5_567 . . . ?
C2 Co2 Co3 Co6 142.9(4) . . . 5_567 ?
C3 Co2 Co3 Co6 42.8(4) . . . 5_567 ?
C4 Co2 Co3 Co6 -81.3(7) . . . 5_567 ?
C1 Co2 Co3 Co6 -60.7(3) . . . 5_567 ?
Co1 Co2 Co3 Co6 -120.39(5) . . . 5_567 ?
Pt6 Co2 Co3 Co6 0.0 5_567 . . 5_567 ?
Pt5 Co2 Co3 Co6 -69.63(4) 5_567 . . 5_567 ?
Co5 Co2 Co3 Co6 -69.63(4) 5_567 . . 5_567 ?
C2 Co2 Co3 Pt6 142.9(4) . . . 5_567 ?
C3 Co2 Co3 Pt6 42.8(4) . . . 5_567 ?
C4 Co2 Co3 Pt6 -81.3(7) . . . 5_567 ?
C1 Co2 Co3 Pt6 -60.7(3) . . . 5_567 ?
Co1 Co2 Co3 Pt6 -120.39(5) . . . 5_567 ?
Co6 Co2 Co3 Pt6 0.0 5_567 . . 5_567 ?
Pt5 Co2 Co3 Pt6 -69.63(4) 5_567 . . 5_567 ?
Co5 Co2 Co3 Pt6 -69.63(4) 5_567 . . 5_567 ?
C2 Co2 Co3 Pt4 -148.4(4) . . . . ?
C3 Co2 Co3 Pt4 111.4(4) . . . . ?
C4 Co2 Co3 Pt4 -12.7(7) . . . . ?
C1 Co2 Co3 Pt4 7.9(3) . . . . ?
Co1 Co2 Co3 Pt4 -51.74(4) . . . . ?
Co6 Co2 Co3 Pt4 68.66(4) 5_567 . . . ?
Pt6 Co2 Co3 Pt4 68.66(4) 5_567 . . . ?
Pt5 Co2 Co3 Pt4 -0.98(5) 5_567 . . . ?
Co5 Co2 Co3 Pt4 -0.98(5) 5_567 . . . ?
C6 Co1 Co3 C7 -1.8(5) . . . . ?
C10 Co1 Co3 C7 100.5(5) . . . . ?
C5 Co1 Co3 C7 -124.0(9) . . . . ?
C1 Co1 Co3 C7 -150.6(5) . . . . ?
Co2 Co1 Co3 C7 -92.1(4) . . . . ?
Co5 Co1 Co3 C7 -143.6(4) 5_567 . . . ?
Pt5 Co1 Co3 C7 -143.6(4) 5_567 . . . ?
Pt4 Co1 Co3 C7 150.7(4) . . . . ?
C6 Co1 Co3 C8 128.2(9) . . . . ?
C10 Co1 Co3 C8 -129.5(9) . . . . ?
C5 Co1 Co3 C8 6.0(12) . . . . ?
C1 Co1 Co3 C8 -20.5(9) . . . . ?
Co2 Co1 Co3 C8 38.0(8) . . . . ?
Co5 Co1 Co3 C8 -13.5(8) 5_567 . . . ?
Pt5 Co1 Co3 C8 -13.5(8) 5_567 . . . ?
Pt4 Co1 Co3 C8 -79.2(8) . . . . ?
C6 Co1 Co3 C9 -104.0(5) . . . . ?
C10 Co1 Co3 C9 -1.7(5) . . . . ?
C5 Co1 Co3 C9 133.8(9) . . . . ?
C1 Co1 Co3 C9 107.2(4) . . . . ?
Co2 Co1 Co3 C9 165.8(3) . . . . ?
Co5 Co1 Co3 C9 114.2(3) 5_567 . . . ?
Pt5 Co1 Co3 C9 114.2(3) 5_567 . . . ?
Pt4 Co1 Co3 C9 48.5(3) . . . . ?
C6 Co1 Co3 C1 148.7(5) . . . . ?
C10 Co1 Co3 C1 -109.0(5) . . . . ?
C5 Co1 Co3 C1 26.6(9) . . . . ?
Co2 Co1 Co3 C1 58.5(3) . . . . ?
Co5 Co1 Co3 C1 7.0(3) 5_567 . . . ?
Pt5 Co1 Co3 C1 7.0(3) 5_567 . . . ?
Pt4 Co1 Co3 C1 -58.7(3) . . . . ?
C6 Co1 Co3 Co2 90.2(4) . . . . ?
C10 Co1 Co3 Co2 -167.5(4) . . . . ?
C5 Co1 Co3 Co2 -32.0(8) . . . . ?
C1 Co1 Co3 Co2 -58.5(3) . . . . ?
Co5 Co1 Co3 Co2 -51.53(4) 5_567 . . . ?
Pt5 Co1 Co3 Co2 -51.53(4) 5_567 . . . ?
Pt4 Co1 Co3 Co2 -117.25(5) . . . . ?
C6 Co1 Co3 Co6 139.4(4) . . . 5_567 ?
C10 Co1 Co3 Co6 -118.3(4) . . . 5_567 ?
C5 Co1 Co3 Co6 17.2(8) . . . 5_567 ?
C1 Co1 Co3 Co6 -9.3(3) . . . 5_567 ?
Co2 Co1 Co3 Co6 49.18(4) . . . 5_567 ?
Co5 Co1 Co3 Co6 -2.35(5) 5_567 . . 5_567 ?
Pt5 Co1 Co3 Co6 -2.35(5) 5_567 . . 5_567 ?
Pt4 Co1 Co3 Co6 -68.07(4) . . . 5_567 ?
C6 Co1 Co3 Pt6 139.4(4) . . . 5_567 ?
C10 Co1 Co3 Pt6 -118.3(4) . . . 5_567 ?
C5 Co1 Co3 Pt6 17.2(8) . . . 5_567 ?
C1 Co1 Co3 Pt6 -9.3(3) . . . 5_567 ?
Co2 Co1 Co3 Pt6 49.18(4) . . . 5_567 ?
Co5 Co1 Co3 Pt6 -2.35(5) 5_567 . . 5_567 ?
Pt5 Co1 Co3 Pt6 -2.35(5) 5_567 . . 5_567 ?
Pt4 Co1 Co3 Pt6 -68.07(4) . . . 5_567 ?
C6 Co1 Co3 Pt4 -152.5(4) . . . . ?
C10 Co1 Co3 Pt4 -50.2(4) . . . . ?
C5 Co1 Co3 Pt4 85.3(8) . . . . ?
C1 Co1 Co3 Pt4 58.7(3) . . . . ?
Co2 Co1 Co3 Pt4 117.25(5) . . . . ?
Co5 Co1 Co3 Pt4 65.73(4) 5_567 . . . ?
Pt5 Co1 Co3 Pt4 65.73(4) 5_567 . . . ?
C7 Co3 Pt4 C12 60.8(7) . . . . ?
C8 Co3 Pt4 C12 -89.1(6) . . . . ?
C9 Co3 Pt4 C12 -1.9(6) . . . . ?
C1 Co3 Pt4 C12 176.9(5) . . . . ?
Co2 Co3 Pt4 C12 169.1(5) . . . . ?
Co1 Co3 Pt4 C12 118.5(5) . . . . ?
Co6 Co3 Pt4 C12 -133.8(5) 5_567 . . . ?
Pt6 Co3 Pt4 C12 -133.8(5) 5_567 . . . ?
C7 Co3 Pt4 C1 -116.1(7) . . . . ?
C8 Co3 Pt4 C1 93.9(6) . . . . ?
C9 Co3 Pt4 C1 -178.9(5) . . . . ?
Co2 Co3 Pt4 C1 -7.8(3) . . . . ?
Co1 Co3 Pt4 C1 -58.4(3) . . . . ?
Co6 Co3 Pt4 C1 49.3(3) 5_567 . . . ?
Pt6 Co3 Pt4 C1 49.3(3) 5_567 . . . ?
C7 Co3 Pt4 C9 62.7(7) . . . . ?
C8 Co3 Pt4 C9 -87.2(6) . . . . ?
C1 Co3 Pt4 C9 178.9(5) . . . . ?
Co2 Co3 Pt4 C9 171.1(4) . . . . ?
Co1 Co3 Pt4 C9 120.4(4) . . . . ?
Co6 Co3 Pt4 C9 -131.9(4) 5_567 . . . ?
Pt6 Co3 Pt4 C9 -131.9(4) 5_567 . . . ?
C7 Co3 Pt4 C10 -24.7(6) . . . . ?
C8 Co3 Pt4 C10 -174.6(5) . . . . ?
C9 Co3 Pt4 C10 -87.4(4) . . . . ?
C1 Co3 Pt4 C10 91.4(4) . . . . ?
Co2 Co3 Pt4 C10 83.6(3) . . . . ?
Co1 Co3 Pt4 C10 33.0(3) . . . . ?
Co6 Co3 Pt4 C10 140.7(3) 5_567 . . . ?
Pt6 Co3 Pt4 C10 140.7(3) 5_567 . . . ?
C7 Co3 Pt4 Pt5 161.9(6) . . . . ?
C8 Co3 Pt4 Pt5 11.9(5) . . . . ?
C9 Co3 Pt4 Pt5 99.1(4) . . . . ?
C1 Co3 Pt4 Pt5 -82.0(3) . . . . ?
Co2 Co3 Pt4 Pt5 -89.80(5) . . . . ?
Co1 Co3 Pt4 Pt5 -140.42(4) . . . . ?
Co6 Co3 Pt4 Pt5 -32.74(3) 5_567 . . . ?
Pt6 Co3 Pt4 Pt5 -32.74(3) 5_567 . . . ?
C7 Co3 Pt4 Pt6 -122.4(6) . . . . ?
C8 Co3 Pt4 Pt6 87.6(5) . . . . ?
C9 Co3 Pt4 Pt6 174.8(4) . . . . ?
C1 Co3 Pt4 Pt6 -6.3(3) . . . . ?
Co2 Co3 Pt4 Pt6 -14.11(7) . . . . ?
Co1 Co3 Pt4 Pt6 -64.73(6) . . . . ?
Co6 Co3 Pt4 Pt6 42.95(6) 5_567 . . . ?
Pt6 Co3 Pt4 Pt6 42.95(6) 5_567 . . . ?
C7 Co3 Pt4 Co1 -57.7(6) . . . . ?
C8 Co3 Pt4 Co1 152.4(5) . . . . ?
C9 Co3 Pt4 Co1 -120.4(4) . . . . ?
C1 Co3 Pt4 Co1 58.4(3) . . . . ?
Co2 Co3 Pt4 Co1 50.62(5) . . . . ?
Co6 Co3 Pt4 Co1 107.68(5) 5_567 . . . ?
Pt6 Co3 Pt4 Co1 107.68(5) 5_567 . . . ?
C7 Co3 Pt4 Pt5 -107.5(6) . . . 5_567 ?
C8 Co3 Pt4 Pt5 102.6(5) . . . 5_567 ?
C9 Co3 Pt4 Pt5 -170.2(4) . . . 5_567 ?
C1 Co3 Pt4 Pt5 8.6(3) . . . 5_567 ?
Co2 Co3 Pt4 Pt5 0.83(4) . . . 5_567 ?
Co1 Co3 Pt4 Pt5 -49.79(4) . . . 5_567 ?
Co6 Co3 Pt4 Pt5 57.89(3) 5_567 . . 5_567 ?
Pt6 Co3 Pt4 Pt5 57.89(3) 5_567 . . 5_567 ?
C6 Co1 Pt4 C12 -67.4(8) . . . . ?
C10 Co1 Pt4 C12 2.8(6) . . . . ?
C5 Co1 Pt4 C12 89.7(6) . . . . ?
C1 Co1 Pt4 C12 -177.9(5) . . . . ?
Co2 Co1 Pt4 C12 -170.6(4) . . . . ?
Co3 Co1 Pt4 C12 -120.0(4) . . . . ?
Co5 Co1 Pt4 C12 131.4(4) 5_567 . . . ?
Pt5 Co1 Pt4 C12 131.4(4) 5_567 . . . ?
C6 Co1 Pt4 C1 110.5(7) . . . . ?
C10 Co1 Pt4 C1 -179.3(5) . . . . ?
C5 Co1 Pt4 C1 -92.4(5) . . . . ?
Co2 Co1 Pt4 C1 7.3(3) . . . . ?
Co3 Co1 Pt4 C1 57.9(3) . . . . ?
Co5 Co1 Pt4 C1 -50.6(3) 5_567 . . . ?
Pt5 Co1 Pt4 C1 -50.6(3) 5_567 . . . ?
C6 Co1 Pt4 C9 17.9(7) . . . . ?
C10 Co1 Pt4 C9 88.0(5) . . . . ?
C5 Co1 Pt4 C9 175.0(5) . . . . ?
C1 Co1 Pt4 C9 -92.7(4) . . . . ?
Co2 Co1 Pt4 C9 -85.3(3) . . . . ?
Co3 Co1 Pt4 C9 -34.7(3) . . . . ?
Co5 Co1 Pt4 C9 -143.3(3) 5_567 . . . ?
Pt5 Co1 Pt4 C9 -143.3(3) 5_567 . . . ?
C6 Co1 Pt4 C10 -70.2(8) . . . . ?
C5 Co1 Pt4 C10 87.0(6) . . . . ?
C1 Co1 Pt4 C10 179.3(5) . . . . ?
Co2 Co1 Pt4 C10 -173.4(4) . . . . ?
Co3 Co1 Pt4 C10 -122.8(4) . . . . ?
Co5 Co1 Pt4 C10 128.7(4) 5_567 . . . ?
Pt5 Co1 Pt4 C10 128.7(4) 5_567 . . . ?
C6 Co1 Pt4 Pt5 116.1(7) . . . . ?
C10 Co1 Pt4 Pt5 -173.7(4) . . . . ?
C5 Co1 Pt4 Pt5 -86.8(5) . . . . ?
C1 Co1 Pt4 Pt5 5.6(3) . . . . ?
Co2 Co1 Pt4 Pt5 12.88(7) . . . . ?
Co3 Co1 Pt4 Pt5 63.49(6) . . . . ?
Co5 Co1 Pt4 Pt5 -45.08(6) 5_567 . . . ?
Pt5 Co1 Pt4 Pt5 -45.08(6) 5_567 . . . ?
C6 Co1 Pt4 Pt6 -166.3(7) . . . . ?
C10 Co1 Pt4 Pt6 -96.1(4) . . . . ?
C5 Co1 Pt4 Pt6 -9.2(5) . . . . ?
C1 Co1 Pt4 Pt6 83.2(3) . . . . ?
Co2 Co1 Pt4 Pt6 90.51(5) . . . . ?
Co3 Co1 Pt4 Pt6 141.12(4) . . . . ?
Co5 Co1 Pt4 Pt6 32.55(3) 5_567 . . . ?
Pt5 Co1 Pt4 Pt6 32.55(3) 5_567 . . . ?
C6 Co1 Pt4 Co3 52.6(7) . . . . ?
C10 Co1 Pt4 Co3 122.8(4) . . . . ?
C5 Co1 Pt4 Co3 -150.3(5) . . . . ?
C1 Co1 Pt4 Co3 -57.9(3) . . . . ?
Co2 Co1 Pt4 Co3 -50.61(5) . . . . ?
Co5 Co1 Pt4 Co3 -108.56(5) 5_567 . . . ?
Pt5 Co1 Pt4 Co3 -108.56(5) 5_567 . . . ?
C6 Co1 Pt4 Pt5 161.2(7) . . . 5_567 ?
C10 Co1 Pt4 Pt5 -128.7(4) . . . 5_567 ?
C5 Co1 Pt4 Pt5 -41.7(4) . . . 5_567 ?
C1 Co1 Pt4 Pt5 50.6(3) . . . 5_567 ?
Co2 Co1 Pt4 Pt5 57.95(4) . . . 5_567 ?
Co3 Co1 Pt4 Pt5 108.56(5) . . . 5_567 ?
Co5 Co1 Pt4 Pt5 0.0 5_567 . . 5_567 ?
C12 Pt4 Pt5 C11 73.2(5) . . . . ?
C1 Pt4 Pt5 C11 -105.4(4) . . . . ?
C9 Pt4 Pt5 C11 -18.4(4) . . . . ?
C10 Pt4 Pt5 C11 -148(3) . . . . ?
Pt6 Pt4 Pt5 C11 163.8(3) . . . . ?
Co3 Pt4 Pt5 C11 -59.6(3) . . . . ?
Co1 Pt4 Pt5 C11 -109.5(3) . . . . ?
Pt5 Pt4 Pt5 C11 -144.1(3) 5_567 . . . ?
C12 Pt4 Pt5 C1 -104.6(4) . . . 5_567 ?
C1 Pt4 Pt5 C1 76.8(3) . . . 5_567 ?
C9 Pt4 Pt5 C1 163.8(3) . . . 5_567 ?
C10 Pt4 Pt5 C1 35(3) . . . 5_567 ?
Pt6 Pt4 Pt5 C1 -14.0(2) . . . 5_567 ?
Co3 Pt4 Pt5 C1 122.5(2) . . . 5_567 ?
Co1 Pt4 Pt5 C1 72.7(2) . . . 5_567 ?
Pt5 Pt4 Pt5 C1 38.1(2) 5_567 . . 5_567 ?
C12 Pt4 Pt5 C5 -125(3) . . . 5_567 ?
C1 Pt4 Pt5 C5 57(3) . . . 5_567 ?
C9 Pt4 Pt5 C5 144(3) . . . 5_567 ?
C10 Pt4 Pt5 C5 14(4) . . . 5_567 ?
Pt6 Pt4 Pt5 C5 -34(3) . . . 5_567 ?
Co3 Pt4 Pt5 C5 102(3) . . . 5_567 ?
Co1 Pt4 Pt5 C5 52(3) . . . 5_567 ?
Pt5 Pt4 Pt5 C5 18(3) 5_567 . . 5_567 ?
C12 Pt4 Pt5 C4 -18.2(4) . . . 5_567 ?
C1 Pt4 Pt5 C4 163.2(3) . . . 5_567 ?
C9 Pt4 Pt5 C4 -109.8(4) . . . 5_567 ?
C10 Pt4 Pt5 C4 121(3) . . . 5_567 ?
Pt6 Pt4 Pt5 C4 72.4(3) . . . 5_567 ?
Co3 Pt4 Pt5 C4 -151.0(3) . . . 5_567 ?
Co1 Pt4 Pt5 C4 159.1(3) . . . 5_567 ?
Pt5 Pt4 Pt5 C4 124.5(3) 5_567 . . 5_567 ?
C12 Pt4 Pt5 Co1 -108.8(3) . . . 5_567 ?
C1 Pt4 Pt5 Co1 72.6(2) . . . 5_567 ?
C9 Pt4 Pt5 Co1 159.6(3) . . . 5_567 ?
C10 Pt4 Pt5 Co1 30(3) . . . 5_567 ?
Pt6 Pt4 Pt5 Co1 -18.20(5) . . . 5_567 ?
Co3 Pt4 Pt5 Co1 118.37(6) . . . 5_567 ?
Co1 Pt4 Pt5 Co1 68.53(8) . . . 5_567 ?
Pt5 Pt4 Pt5 Co1 33.94(5) 5_567 . . 5_567 ?
C12 Pt4 Pt5 Pt6 165.2(3) . . . 5_567 ?
C1 Pt4 Pt5 Pt6 -13.4(2) . . . 5_567 ?
C9 Pt4 Pt5 Pt6 73.6(3) . . . 5_567 ?
C10 Pt4 Pt5 Pt6 -56(3) . . . 5_567 ?
Pt6 Pt4 Pt5 Pt6 -104.176(18) . . . 5_567 ?
Co3 Pt4 Pt5 Pt6 32.39(3) . . . 5_567 ?
Co1 Pt4 Pt5 Pt6 -17.45(5) . . . 5_567 ?
Pt5 Pt4 Pt5 Pt6 -52.044(15) 5_567 . . 5_567 ?
C12 Pt4 Pt5 Co6 165.2(3) . . . 5_567 ?
C1 Pt4 Pt5 Co6 -13.4(2) . . . 5_567 ?
C9 Pt4 Pt5 Co6 73.6(3) . . . 5_567 ?
C10 Pt4 Pt5 Co6 -56(3) . . . 5_567 ?
Pt6 Pt4 Pt5 Co6 -104.176(18) . . . 5_567 ?
Co3 Pt4 Pt5 Co6 32.39(3) . . . 5_567 ?
Co1 Pt4 Pt5 Co6 -17.45(5) . . . 5_567 ?
Pt5 Pt4 Pt5 Co6 -52.044(15) 5_567 . . 5_567 ?
C12 Pt4 Pt5 Co2 -59.7(3) . . . 5_567 ?
C1 Pt4 Pt5 Co2 121.7(2) . . . 5_567 ?
C9 Pt4 Pt5 Co2 -151.3(3) . . . 5_567 ?
C10 Pt4 Pt5 Co2 79(3) . . . 5_567 ?
Pt6 Pt4 Pt5 Co2 30.89(3) . . . 5_567 ?
Co3 Pt4 Pt5 Co2 167.46(4) . . . 5_567 ?
Co1 Pt4 Pt5 Co2 117.62(5) . . . 5_567 ?
Pt5 Pt4 Pt5 Co2 83.02(3) 5_567 . . 5_567 ?
C12 Pt4 Pt5 Pt4 -142.8(3) . . . 5_567 ?
C1 Pt4 Pt5 Pt4 38.6(2) . . . 5_567 ?
C9 Pt4 Pt5 Pt4 125.7(3) . . . 5_567 ?
C10 Pt4 Pt5 Pt4 -4(3) . . . 5_567 ?
Pt6 Pt4 Pt5 Pt4 -52.132(15) . . . 5_567 ?
Co3 Pt4 Pt5 Pt4 84.44(3) . . . 5_567 ?
Co1 Pt4 Pt5 Pt4 34.60(5) . . . 5_567 ?
Pt5 Pt4 Pt5 Pt4 0.0 5_567 . . 5_567 ?
C12 Pt4 Pt6 C13 -73.9(5) . . . . ?
C1 Pt4 Pt6 C13 104.0(5) . . . . ?
C9 Pt4 Pt6 C13 162(3) . . . . ?
C10 Pt4 Pt6 C13 17.1(5) . . . . ?
Pt5 Pt4 Pt6 C13 -167.8(4) . . . . ?
Co3 Pt4 Pt6 C13 108.5(4) . . . . ?
Co1 Pt4 Pt6 C13 57.7(4) . . . . ?
Pt5 Pt4 Pt6 C13 90.0(4) 5_567 . . . ?
C12 Pt4 Pt6 C1 108.0(4) . . . 5_567 ?
C1 Pt4 Pt6 C1 -74.2(3) . . . 5_567 ?
C9 Pt4 Pt6 C1 -17(3) . . . 5_567 ?
C10 Pt4 Pt6 C1 -161.0(3) . . . 5_567 ?
Pt5 Pt4 Pt6 C1 14.1(2) . . . 5_567 ?
Co3 Pt4 Pt6 C1 -69.6(2) . . . 5_567 ?
Co1 Pt4 Pt6 C1 -120.4(2) . . . 5_567 ?
Pt5 Pt4 Pt6 C1 -88.1(2) 5_567 . . 5_567 ?
C12 Pt4 Pt6 C3 19.7(4) . . . 5_567 ?
C1 Pt4 Pt6 C3 -162.5(4) . . . 5_567 ?
C9 Pt4 Pt6 C3 -105(3) . . . 5_567 ?
C10 Pt4 Pt6 C3 110.7(4) . . . 5_567 ?
Pt5 Pt4 Pt6 C3 -74.2(3) . . . 5_567 ?
Co3 Pt4 Pt6 C3 -157.9(3) . . . 5_567 ?
Co1 Pt4 Pt6 C3 151.3(3) . . . 5_567 ?
Pt5 Pt4 Pt6 C3 -176.4(3) 5_567 . . 5_567 ?
C12 Pt4 Pt6 C8 164.9(18) . . . 5_567 ?
C1 Pt4 Pt6 C8 -17.3(18) . . . 5_567 ?
C9 Pt4 Pt6 C8 40(4) . . . 5_567 ?
C10 Pt4 Pt6 C8 -104.1(18) . . . 5_567 ?
Pt5 Pt4 Pt6 C8 71.0(18) . . . 5_567 ?
Co3 Pt4 Pt6 C8 -12.7(18) . . . 5_567 ?
Co1 Pt4 Pt6 C8 -63.5(18) . . . 5_567 ?
Pt5 Pt4 Pt6 C8 -31.2(18) 5_567 . . 5_567 ?
C12 Pt4 Pt6 Co2 62.3(3) . . . 5_567 ?
C1 Pt4 Pt6 Co2 -119.9(2) . . . 5_567 ?
C9 Pt4 Pt6 Co2 -62(3) . . . 5_567 ?
C10 Pt4 Pt6 Co2 153.3(3) . . . 5_567 ?
Pt5 Pt4 Pt6 Co2 -31.64(3) . . . 5_567 ?
Co3 Pt4 Pt6 Co2 -115.32(6) . . . 5_567 ?
Co1 Pt4 Pt6 Co2 -166.14(4) . . . 5_567 ?
Pt5 Pt4 Pt6 Co2 -133.84(4) 5_567 . . 5_567 ?
C12 Pt4 Pt6 Co3 114.4(3) . . . 5_567 ?
C1 Pt4 Pt6 Co3 -67.7(2) . . . 5_567 ?
C9 Pt4 Pt6 Co3 -10(3) . . . 5_567 ?
C10 Pt4 Pt6 Co3 -154.5(3) . . . 5_567 ?
Pt5 Pt4 Pt6 Co3 20.50(5) . . . 5_567 ?
Co3 Pt4 Pt6 Co3 -63.17(8) . . . 5_567 ?
Co1 Pt4 Pt6 Co3 -113.99(5) . . . 5_567 ?
Pt5 Pt4 Pt6 Co3 -81.70(5) 5_567 . . 5_567 ?
C12 Pt4 Pt6 Pt5 -163.9(3) . . . 5_567 ?
C1 Pt4 Pt6 Pt5 14.0(2) . . . 5_567 ?
C9 Pt4 Pt6 Pt5 72(3) . . . 5_567 ?
C10 Pt4 Pt6 Pt5 -72.8(3) . . . 5_567 ?
Pt5 Pt4 Pt6 Pt5 102.200(17) . . . 5_567 ?
Co3 Pt4 Pt6 Pt5 18.53(5) . . . 5_567 ?
Co1 Pt4 Pt6 Pt5 -32.29(3) . . . 5_567 ?
C12 Pt4 Pt6 Co5 -163.9(3) . . . 5_567 ?
C1 Pt4 Pt6 Co5 14.0(2) . . . 5_567 ?
C9 Pt4 Pt6 Co5 72(3) . . . 5_567 ?
C10 Pt4 Pt6 Co5 -72.8(3) . . . 5_567 ?
Pt5 Pt4 Pt6 Co5 102.200(17) . . . 5_567 ?
Co3 Pt4 Pt6 Co5 18.53(5) . . . 5_567 ?
Co1 Pt4 Pt6 Co5 -32.29(3) . . . 5_567 ?
Pt5 Pt4 Pt6 Co5 0.0 5_567 . . 5_567 ?
C2 Co2 C1 Co3 38.1(7) . . . . ?
C3 Co2 C1 Co3 -87.5(4) . . . . ?
C4 Co2 C1 Co3 170.8(4) . . . . ?
Co1 Co2 C1 Co3 84.3(3) . . . . ?
Co6 Co2 C1 Co3 -84.4(3) 5_567 . . . ?
Pt6 Co2 C1 Co3 -84.4(3) 5_567 . . . ?
Pt5 Co2 C1 Co3 168.3(4) 5_567 . . . ?
Co5 Co2 C1 Co3 168.3(4) 5_567 . . . ?
C2 Co2 C1 Co1 -46.2(7) . . . . ?
C3 Co2 C1 Co1 -171.8(4) . . . . ?
C4 Co2 C1 Co1 86.4(4) . . . . ?
Co3 Co2 C1 Co1 -84.3(3) . . . . ?
Co6 Co2 C1 Co1 -168.7(4) 5_567 . . . ?
Pt6 Co2 C1 Co1 -168.7(4) 5_567 . . . ?
Pt5 Co2 C1 Co1 83.9(3) 5_567 . . . ?
Co5 Co2 C1 Co1 83.9(3) 5_567 . . . ?
C2 Co2 C1 Pt4 -6(2) . . . . ?
C3 Co2 C1 Pt4 -131.3(18) . . . . ?
C4 Co2 C1 Pt4 127.0(18) . . . . ?
Co1 Co2 C1 Pt4 40.5(17) . . . . ?
Co3 Co2 C1 Pt4 -43.8(16) . . . . ?
Co6 Co2 C1 Pt4 -128.2(19) 5_567 . . . ?
Pt6 Co2 C1 Pt4 -128.2(19) 5_567 . . . ?
Pt5 Co2 C1 Pt4 124.5(19) 5_567 . . . ?
Co5 Co2 C1 Pt4 124.5(19) 5_567 . . . ?
C2 Co2 C1 Co6 122.5(6) . . . 5_567 ?
C3 Co2 C1 Co6 -3.1(4) . . . 5_567 ?
C4 Co2 C1 Co6 -104.8(4) . . . 5_567 ?
Co1 Co2 C1 Co6 168.7(4) . . . 5_567 ?
Co3 Co2 C1 Co6 84.4(3) . . . 5_567 ?
Pt6 Co2 C1 Co6 0.0 5_567 . . 5_567 ?
Pt5 Co2 C1 Co6 -107.3(3) 5_567 . . 5_567 ?
Co5 Co2 C1 Co6 -107.3(3) 5_567 . . 5_567 ?
C2 Co2 C1 Pt6 122.5(6) . . . 5_567 ?
C3 Co2 C1 Pt6 -3.1(4) . . . 5_567 ?
C4 Co2 C1 Pt6 -104.8(4) . . . 5_567 ?
Co1 Co2 C1 Pt6 168.7(4) . . . 5_567 ?
Co3 Co2 C1 Pt6 84.4(3) . . . 5_567 ?
Co6 Co2 C1 Pt6 0.0 5_567 . . 5_567 ?
Pt5 Co2 C1 Pt6 -107.3(3) 5_567 . . 5_567 ?
Co5 Co2 C1 Pt6 -107.3(3) 5_567 . . 5_567 ?
C2 Co2 C1 Pt5 -130.1(6) . . . 5_567 ?
C3 Co2 C1 Pt5 104.3(4) . . . 5_567 ?
C4 Co2 C1 Pt5 2.5(4) . . . 5_567 ?
Co1 Co2 C1 Pt5 -83.9(3) . . . 5_567 ?
Co3 Co2 C1 Pt5 -168.3(4) . . . 5_567 ?
Co6 Co2 C1 Pt5 107.3(3) 5_567 . . 5_567 ?
Pt6 Co2 C1 Pt5 107.3(3) 5_567 . . 5_567 ?
Co5 Co2 C1 Pt5 0.000(3) 5_567 . . 5_567 ?
C2 Co2 C1 Co5 -130.1(6) . . . 5_567 ?
C3 Co2 C1 Co5 104.3(4) . . . 5_567 ?
C4 Co2 C1 Co5 2.5(4) . . . 5_567 ?
Co1 Co2 C1 Co5 -83.9(3) . . . 5_567 ?
Co3 Co2 C1 Co5 -168.3(4) . . . 5_567 ?
Co6 Co2 C1 Co5 107.3(3) 5_567 . . 5_567 ?
Pt6 Co2 C1 Co5 107.3(3) 5_567 . . 5_567 ?
Pt5 Co2 C1 Co5 0.000(3) 5_567 . . 5_567 ?
C7 Co3 C1 Co2 -38.5(7) . . . . ?
C8 Co3 C1 Co2 86.8(4) . . . . ?
C9 Co3 C1 Co2 -168.5(4) . . . . ?
Co1 Co3 C1 Co2 -83.9(3) . . . . ?
Co6 Co3 C1 Co2 83.9(3) 5_567 . . . ?
Pt6 Co3 C1 Co2 83.9(3) 5_567 . . . ?
Pt4 Co3 C1 Co2 -169.5(4) . . . . ?
C7 Co3 C1 Co1 45.5(7) . . . . ?
C8 Co3 C1 Co1 170.7(4) . . . . ?
C9 Co3 C1 Co1 -84.6(4) . . . . ?
Co2 Co3 C1 Co1 83.9(3) . . . . ?
Co6 Co3 C1 Co1 167.8(4) 5_567 . . . ?
Pt6 Co3 C1 Co1 167.8(4) 5_567 . . . ?
Pt4 Co3 C1 Co1 -85.6(3) . . . . ?
C7 Co3 C1 Pt4 131.1(6) . . . . ?
C8 Co3 C1 Pt4 -103.7(4) . . . . ?
C9 Co3 C1 Pt4 1.0(4) . . . . ?
Co2 Co3 C1 Pt4 169.5(4) . . . . ?
Co1 Co3 C1 Pt4 85.6(3) . . . . ?
Co6 Co3 C1 Pt4 -106.6(3) 5_567 . . . ?
Pt6 Co3 C1 Pt4 -106.6(3) 5_567 . . . ?
C7 Co3 C1 Co6 -122.4(6) . . . 5_567 ?
C8 Co3 C1 Co6 2.9(4) . . . 5_567 ?
C9 Co3 C1 Co6 107.6(4) . . . 5_567 ?
Co2 Co3 C1 Co6 -83.9(3) . . . 5_567 ?
Co1 Co3 C1 Co6 -167.8(4) . . . 5_567 ?
Pt6 Co3 C1 Co6 0.0 5_567 . . 5_567 ?
Pt4 Co3 C1 Co6 106.6(3) . . . 5_567 ?
C7 Co3 C1 Pt6 -122.4(6) . . . 5_567 ?
C8 Co3 C1 Pt6 2.9(4) . . . 5_567 ?
C9 Co3 C1 Pt6 107.6(4) . . . 5_567 ?
Co2 Co3 C1 Pt6 -83.9(3) . . . 5_567 ?
Co1 Co3 C1 Pt6 -167.8(4) . . . 5_567 ?
Co6 Co3 C1 Pt6 0.0 5_567 . . 5_567 ?
Pt4 Co3 C1 Pt6 106.6(3) . . . 5_567 ?
C7 Co3 C1 Pt5 10(2) . . . 5_567 ?
C8 Co3 C1 Pt5 135.2(16) . . . 5_567 ?
C9 Co3 C1 Pt5 -120.1(16) . . . 5_567 ?
Co2 Co3 C1 Pt5 48.4(15) . . . 5_567 ?
Co1 Co3 C1 Pt5 -35.6(15) . . . 5_567 ?
Co6 Co3 C1 Pt5 132.3(17) 5_567 . . 5_567 ?
Pt6 Co3 C1 Pt5 132.3(17) 5_567 . . 5_567 ?
Pt4 Co3 C1 Pt5 -121.2(17) . . . 5_567 ?
C7 Co3 C1 Co5 10(2) . . . 5_567 ?
C8 Co3 C1 Co5 135.2(16) . . . 5_567 ?
C9 Co3 C1 Co5 -120.1(16) . . . 5_567 ?
Co2 Co3 C1 Co5 48.4(15) . . . 5_567 ?
Co1 Co3 C1 Co5 -35.6(15) . . . 5_567 ?
Co6 Co3 C1 Co5 132.3(17) 5_567 . . 5_567 ?
Pt6 Co3 C1 Co5 132.3(17) 5_567 . . 5_567 ?
Pt4 Co3 C1 Co5 -121.2(17) . . . 5_567 ?
C6 Co1 C1 Co2 39.0(7) . . . . ?
C10 Co1 C1 Co2 170.8(4) . . . . ?
C5 Co1 C1 Co2 -82.9(5) . . . . ?
Co3 Co1 C1 Co2 84.8(3) . . . . ?
Co5 Co1 C1 Co2 -86.0(3) 5_567 . . . ?
Pt5 Co1 C1 Co2 -86.0(3) 5_567 . . . ?
Pt4 Co1 C1 Co2 170.2(4) . . . . ?
C6 Co1 C1 Co3 -45.9(7) . . . . ?
C10 Co1 C1 Co3 86.0(5) . . . . ?
C5 Co1 C1 Co3 -167.7(4) . . . . ?
Co2 Co1 C1 Co3 -84.8(3) . . . . ?
Co5 Co1 C1 Co3 -170.9(4) 5_567 . . . ?
Pt5 Co1 C1 Co3 -170.9(4) 5_567 . . . ?
Pt4 Co1 C1 Co3 85.3(3) . . . . ?
C6 Co1 C1 Pt4 -131.2(6) . . . . ?
C10 Co1 C1 Pt4 0.7(5) . . . . ?
C5 Co1 C1 Pt4 107.0(4) . . . . ?
Co2 Co1 C1 Pt4 -170.2(4) . . . . ?
Co3 Co1 C1 Pt4 -85.3(3) . . . . ?
Co5 Co1 C1 Pt4 103.8(3) 5_567 . . . ?
Pt5 Co1 C1 Pt4 103.8(3) 5_567 . . . ?
C6 Co1 C1 Co6 -1.5(16) . . . 5_567 ?
C10 Co1 C1 Co6 130.3(13) . . . 5_567 ?
C5 Co1 C1 Co6 -123.3(14) . . . 5_567 ?
Co2 Co1 C1 Co6 -40.5(12) . . . 5_567 ?
Co3 Co1 C1 Co6 44.4(12) . . . 5_567 ?
Co5 Co1 C1 Co6 -126.5(14) 5_567 . . 5_567 ?
Pt5 Co1 C1 Co6 -126.5(14) 5_567 . . 5_567 ?
Pt4 Co1 C1 Co6 129.7(15) . . . 5_567 ?
C6 Co1 C1 Pt6 -1.5(16) . . . 5_567 ?
C10 Co1 C1 Pt6 130.3(13) . . . 5_567 ?
C5 Co1 C1 Pt6 -123.3(14) . . . 5_567 ?
Co2 Co1 C1 Pt6 -40.5(12) . . . 5_567 ?
Co3 Co1 C1 Pt6 44.4(12) . . . 5_567 ?
Co5 Co1 C1 Pt6 -126.5(14) 5_567 . . 5_567 ?
Pt5 Co1 C1 Pt6 -126.5(14) 5_567 . . 5_567 ?
Pt4 Co1 C1 Pt6 129.7(15) . . . 5_567 ?
C6 Co1 C1 Pt5 125.0(6) . . . 5_567 ?
C10 Co1 C1 Pt5 -103.2(4) . . . 5_567 ?
C5 Co1 C1 Pt5 3.1(5) . . . 5_567 ?
Co2 Co1 C1 Pt5 86.0(3) . . . 5_567 ?
Co3 Co1 C1 Pt5 170.9(4) . . . 5_567 ?
Co5 Co1 C1 Pt5 0.0 5_567 . . 5_567 ?
Pt4 Co1 C1 Pt5 -103.8(3) . . . 5_567 ?
C6 Co1 C1 Co5 125.0(6) . . . 5_567 ?
C10 Co1 C1 Co5 -103.2(4) . . . 5_567 ?
C5 Co1 C1 Co5 3.1(5) . . . 5_567 ?
Co2 Co1 C1 Co5 86.0(3) . . . 5_567 ?
Co3 Co1 C1 Co5 170.9(4) . . . 5_567 ?
Pt5 Co1 C1 Co5 0.0 5_567 . . 5_567 ?
Pt4 Co1 C1 Co5 -103.8(3) . . . 5_567 ?
C12 Pt4 C1 Co2 -8(9) . . . . ?
C9 Pt4 C1 Co2 43.0(18) . . . . ?
C10 Pt4 C1 Co2 -40.8(18) . . . . ?
Pt5 Pt4 C1 Co2 143.6(18) . . . . ?
Pt6 Pt4 C1 Co2 -140.6(18) . . . . ?
Co3 Pt4 C1 Co2 43.7(16) . . . . ?
Co1 Pt4 C1 Co2 -40.4(16) . . . . ?
Pt5 Pt4 C1 Co2 -122(2) 5_567 . . . ?
C12 Pt4 C1 Co3 -52(8) . . . . ?
C9 Pt4 C1 Co3 -0.7(3) . . . . ?
C10 Pt4 C1 Co3 -84.5(3) . . . . ?
Pt5 Pt4 C1 Co3 99.8(2) . . . . ?
Pt6 Pt4 C1 Co3 175.7(2) . . . . ?
Co1 Pt4 C1 Co3 -84.1(3) . . . . ?
Pt5 Pt4 C1 Co3 -166.2(5) 5_567 . . . ?
C12 Pt4 C1 Co1 32(8) . . . . ?
C9 Pt4 C1 Co1 83.4(3) . . . . ?
C10 Pt4 C1 Co1 -0.4(3) . . . . ?
Pt5 Pt4 C1 Co1 -176.1(2) . . . . ?
Pt6 Pt4 C1 Co1 -100.2(2) . . . . ?
Co3 Pt4 C1 Co1 84.1(3) . . . . ?
Pt5 Pt4 C1 Co1 -82.1(3) 5_567 . . . ?
C12 Pt4 C1 Co6 -134(8) . . . 5_567 ?
C9 Pt4 C1 Co6 -82.8(4) . . . 5_567 ?
C10 Pt4 C1 Co6 -166.6(4) . . . 5_567 ?
Pt5 Pt4 C1 Co6 17.8(3) . . . 5_567 ?
Pt6 Pt4 C1 Co6 93.6(3) . . . 5_567 ?
Co3 Pt4 C1 Co6 -82.0(4) . . . 5_567 ?
Co1 Pt4 C1 Co6 -166.1(5) . . . 5_567 ?
Pt5 Pt4 C1 Co6 111.8(4) 5_567 . . 5_567 ?
C12 Pt4 C1 Pt6 -134(8) . . . 5_567 ?
C9 Pt4 C1 Pt6 -82.8(4) . . . 5_567 ?
C10 Pt4 C1 Pt6 -166.6(4) . . . 5_567 ?
Pt5 Pt4 C1 Pt6 17.8(3) . . . 5_567 ?
Pt6 Pt4 C1 Pt6 93.6(3) . . . 5_567 ?
Co3 Pt4 C1 Pt6 -82.0(4) . . . 5_567 ?
Co1 Pt4 C1 Pt6 -166.1(5) . . . 5_567 ?
Pt5 Pt4 C1 Pt6 111.8(4) 5_567 . . 5_567 ?
C12 Pt4 C1 Pt5 115(8) . . . 5_567 ?
C9 Pt4 C1 Pt5 165.4(4) . . . 5_567 ?
C10 Pt4 C1 Pt5 81.7(4) . . . 5_567 ?
Pt5 Pt4 C1 Pt5 -94.0(3) . . . 5_567 ?
Pt6 Pt4 C1 Pt5 -18.1(3) . . . 5_567 ?
Co3 Pt4 C1 Pt5 166.2(5) . . . 5_567 ?
Co1 Pt4 C1 Pt5 82.1(3) . . . 5_567 ?
C12 Pt4 C1 Co5 115(8) . . . 5_567 ?
C9 Pt4 C1 Co5 165.4(4) . . . 5_567 ?
C10 Pt4 C1 Co5 81.7(4) . . . 5_567 ?
Pt5 Pt4 C1 Co5 -94.0(3) . . . 5_567 ?
Pt6 Pt4 C1 Co5 -18.1(3) . . . 5_567 ?
Co3 Pt4 C1 Co5 166.2(5) . . . 5_567 ?
Co1 Pt4 C1 Co5 82.1(3) . . . 5_567 ?
Pt5 Pt4 C1 Co5 0.000(3) 5_567 . . 5_567 ?
C3 Co2 C2 O2 -73(86) . . . . ?
C4 Co2 C2 O2 25(86) . . . . ?
C1 Co2 C2 O2 159(100) . . . . ?
Co1 Co2 C2 O2 125(86) . . . . ?
Co3 Co2 C2 O2 -174(100) . . . . ?
Co6 Co2 C2 O2 -120(86) 5_567 . . . ?
Pt6 Co2 C2 O2 -120(86) 5_567 . . . ?
Pt5 Co2 C2 O2 74(86) 5_567 . . . ?
Co5 Co2 C2 O2 74(86) 5_567 . . . ?
C2 Co2 C3 O3 39(2) . . . . ?
C4 Co2 C3 O3 -63(2) . . . . ?
C1 Co2 C3 O3 -173.1(19) . . . . ?
Co1 Co2 C3 O3 172.8(15) . . . . ?
Co3 Co2 C3 O3 138.3(19) . . . . ?
Co6 Co2 C3 O3 -176(2) 5_567 . . . ?
Pt6 Co2 C3 O3 -176(2) 5_567 . . . ?
Pt5 Co2 C3 O3 -121.5(19) 5_567 . . . ?
Co5 Co2 C3 O3 -121.5(19) 5_567 . . . ?
C2 Co2 C3 Co6 -145.1(4) . . . 5_567 ?
C4 Co2 C3 Co6 112.9(4) . . . 5_567 ?
C1 Co2 C3 Co6 2.8(4) . . . 5_567 ?
Co1 Co2 C3 Co6 -11.2(9) . . . 5_567 ?
Co3 Co2 C3 Co6 -45.8(2) . . . 5_567 ?
Pt6 Co2 C3 Co6 0.0 5_567 . . 5_567 ?
Pt5 Co2 C3 Co6 54.5(3) 5_567 . . 5_567 ?
Co5 Co2 C3 Co6 54.5(3) 5_567 . . 5_567 ?
C2 Co2 C3 Pt6 -145.1(4) . . . 5_567 ?
C4 Co2 C3 Pt6 112.9(4) . . . 5_567 ?
C1 Co2 C3 Pt6 2.8(4) . . . 5_567 ?
Co1 Co2 C3 Pt6 -11.2(9) . . . 5_567 ?
Co3 Co2 C3 Pt6 -45.8(2) . . . 5_567 ?
Co6 Co2 C3 Pt6 0.0 5_567 . . 5_567 ?
Pt5 Co2 C3 Pt6 54.5(3) 5_567 . . 5_567 ?
Co5 Co2 C3 Pt6 54.5(3) 5_567 . . 5_567 ?
C2 Co2 C4 O4 -36(2) . . . . ?
C3 Co2 C4 O4 64(2) . . . . ?
C1 Co2 C4 O4 173(2) . . . . ?
Co1 Co2 C4 O4 -138(2) . . . . ?
Co3 Co2 C4 O4 -171.2(16) . . . . ?
Co6 Co2 C4 O4 120(2) 5_567 . . . ?
Pt6 Co2 C4 O4 120(2) 5_567 . . . ?
Pt5 Co2 C4 O4 175(2) 5_567 . . . ?
Co5 Co2 C4 O4 175(2) 5_567 . . . ?
C2 Co2 C4 Co5 148.9(4) . . . 5_567 ?
C3 Co2 C4 Co5 -110.9(4) . . . 5_567 ?
C1 Co2 C4 Co5 -2.2(4) . . . 5_567 ?
Co1 Co2 C4 Co5 47.3(2) . . . 5_567 ?
Co3 Co2 C4 Co5 13.7(8) . . . 5_567 ?
Co6 Co2 C4 Co5 -55.4(3) 5_567 . . 5_567 ?
Pt6 Co2 C4 Co5 -55.4(3) 5_567 . . 5_567 ?
Pt5 Co2 C4 Co5 0.000(3) 5_567 . . 5_567 ?
C2 Co2 C4 Pt5 148.9(4) . . . 5_567 ?
C3 Co2 C4 Pt5 -110.9(4) . . . 5_567 ?
C1 Co2 C4 Pt5 -2.2(4) . . . 5_567 ?
Co1 Co2 C4 Pt5 47.3(2) . . . 5_567 ?
Co3 Co2 C4 Pt5 13.7(8) . . . 5_567 ?
Co6 Co2 C4 Pt5 -55.4(3) 5_567 . . 5_567 ?
Pt6 Co2 C4 Pt5 -55.4(3) 5_567 . . 5_567 ?
Co5 Co2 C4 Pt5 0.000(3) 5_567 . . 5_567 ?
C6 Co1 C5 O5 40(3) . . . . ?
C10 Co1 C5 O5 -62(2) . . . . ?
C1 Co1 C5 O5 -178(2) . . . . ?
Co2 Co1 C5 O5 134(2) . . . . ?
Co3 Co1 C5 O5 161.5(19) . . . . ?
Co5 Co1 C5 O5 -175(3) 5_567 . . . ?
Pt5 Co1 C5 O5 -175(3) 5_567 . . . ?
Pt4 Co1 C5 O5 -127(2) . . . . ?
C6 Co1 C5 Co5 -144.6(4) . . . 5_567 ?
C10 Co1 C5 Co5 113.0(5) . . . 5_567 ?
C1 Co1 C5 Co5 -2.8(4) . . . 5_567 ?
Co2 Co1 C5 Co5 -50.5(3) . . . 5_567 ?
Co3 Co1 C5 Co5 -23.1(10) . . . 5_567 ?
Pt5 Co1 C5 Co5 0.000(2) 5_567 . . 5_567 ?
Pt4 Co1 C5 Co5 48.5(4) . . . 5_567 ?
C6 Co1 C5 Pt5 -144.6(4) . . . 5_567 ?
C10 Co1 C5 Pt5 113.0(5) . . . 5_567 ?
C1 Co1 C5 Pt5 -2.8(4) . . . 5_567 ?
Co2 Co1 C5 Pt5 -50.5(3) . . . 5_567 ?
Co3 Co1 C5 Pt5 -23.1(10) . . . 5_567 ?
Co5 Co1 C5 Pt5 0.000(2) 5_567 . . 5_567 ?
Pt4 Co1 C5 Pt5 48.5(4) . . . 5_567 ?
C10 Co1 C6 O6 48(19) . . . . ?
C5 Co1 C6 O6 -52(19) . . . . ?
C1 Co1 C6 O6 -177(100) . . . . ?
Co2 Co1 C6 O6 -149(19) . . . . ?
Co3 Co1 C6 O6 151(19) . . . . ?
Co5 Co1 C6 O6 -102(19) 5_567 . . . ?
Pt5 Co1 C6 O6 -102(19) 5_567 . . . ?
Pt4 Co1 C6 O6 107(19) . . . . ?
C8 Co3 C7 O7 31(31) . . . . ?
C9 Co3 C7 O7 -70(31) . . . . ?
C1 Co3 C7 O7 158(30) . . . . ?
Co2 Co3 C7 O7 130(31) . . . . ?
Co1 Co3 C7 O7 -169(31) . . . . ?
Co6 Co3 C7 O7 81(31) 5_567 . . . ?
Pt6 Co3 C7 O7 81(31) 5_567 . . . ?
Pt4 Co3 C7 O7 -121(31) . . . . ?
C7 Co3 C8 O8 -34(2) . . . . ?
C9 Co3 C8 O8 69(2) . . . . ?
C1 Co3 C8 O8 -179(2) . . . . ?
Co2 Co3 C8 O8 -131(2) . . . . ?
Co1 Co3 C8 O8 -163.5(17) . . . . ?
Co6 Co3 C8 O8 -177(2) 5_567 . . . ?
Pt6 Co3 C8 O8 -177(2) 5_567 . . . ?
Pt4 Co3 C8 O8 129(2) . . . . ?
C7 Co3 C8 Co6 142.8(4) . . . 5_567 ?
C9 Co3 C8 Co6 -114.4(4) . . . 5_567 ?
C1 Co3 C8 Co6 -2.6(4) . . . 5_567 ?
Co2 Co3 C8 Co6 45.8(3) . . . 5_567 ?
Co1 Co3 C8 Co6 13.3(10) . . . 5_567 ?
Pt6 Co3 C8 Co6 0.0 5_567 . . 5_567 ?
Pt4 Co3 C8 Co6 -54.2(4) . . . 5_567 ?
C7 Co3 C8 Pt6 142.8(4) . . . 5_567 ?
C9 Co3 C8 Pt6 -114.4(4) . . . 5_567 ?
C1 Co3 C8 Pt6 -2.6(4) . . . 5_567 ?
Co2 Co3 C8 Pt6 45.8(3) . . . 5_567 ?
Co1 Co3 C8 Pt6 13.3(10) . . . 5_567 ?
Co6 Co3 C8 Pt6 0.0 5_567 . . 5_567 ?
Pt4 Co3 C8 Pt6 -54.2(4) . . . 5_567 ?
C7 Co3 C9 O9 32(2) . . . . ?
C8 Co3 C9 O9 -70(2) . . . . ?
C1 Co3 C9 O9 180(2) . . . . ?
Co2 Co3 C9 O9 160.1(19) . . . . ?
Co1 Co3 C9 O9 131(2) . . . . ?
Co6 Co3 C9 O9 -127(2) 5_567 . . . ?
Pt6 Co3 C9 O9 -127(2) 5_567 . . . ?
Pt4 Co3 C9 O9 -179(2) . . . . ?
C7 Co3 C9 Pt4 -148.6(4) . . . . ?
C8 Co3 C9 Pt4 109.5(5) . . . . ?
C1 Co3 C9 Pt4 -0.9(4) . . . . ?
Co2 Co3 C9 Pt4 -20.7(8) . . . . ?
Co1 Co3 C9 Pt4 -49.9(2) . . . . ?
Co6 Co3 C9 Pt4 52.4(3) 5_567 . . . ?
Pt6 Co3 C9 Pt4 52.4(3) 5_567 . . . ?
C12 Pt4 C9 O9 -1.9(10) . . . . ?
C1 Pt4 C9 O9 -179.6(10) . . . . ?
C10 Pt4 C9 O9 -92.5(10) . . . . ?
Pt5 Pt4 C9 O9 92.6(9) . . . . ?
Pt6 Pt4 C9 O9 123(3) . . . . ?
Co3 Pt4 C9 O9 179.6(12) . . . . ?
Co1 Pt4 C9 O9 -132.9(10) . . . . ?
Pt5 Pt4 C9 O9 -168.6(8) 5_567 . . . ?
C12 Pt4 C9 Co3 178.6(4) . . . . ?
C1 Pt4 C9 Co3 0.8(3) . . . . ?
C10 Pt4 C9 Co3 87.9(4) . . . . ?
Pt5 Pt4 C9 Co3 -87.0(3) . . . . ?
Pt6 Pt4 C9 Co3 -57(4) . . . . ?
Co1 Pt4 C9 Co3 47.5(3) . . . . ?
Pt5 Pt4 C9 Co3 11.9(4) 5_567 . . . ?
C6 Co1 C10 O10 -36(4) . . . . ?
C5 Co1 C10 O10 64(3) . . . . ?
C1 Co1 C10 O10 177(3) . . . . ?
Co2 Co1 C10 O10 -165(3) . . . . ?
Co3 Co1 C10 O10 -134(3) . . . . ?
Co5 Co1 C10 O10 123(3) 5_567 . . . ?
Pt5 Co1 C10 O10 123(3) 5_567 . . . ?
Pt4 Co1 C10 O10 177(4) . . . . ?
C6 Co1 C10 Pt4 146.4(4) . . . . ?
C5 Co1 C10 Pt4 -112.9(4) . . . . ?
C1 Co1 C10 Pt4 -0.6(4) . . . . ?
Co2 Co1 C10 Pt4 18.0(10) . . . . ?
Co3 Co1 C10 Pt4 48.3(2) . . . . ?
Co5 Co1 C10 Pt4 -54.5(3) 5_567 . . . ?
Pt5 Co1 C10 Pt4 -54.5(3) 5_567 . . . ?
C12 Pt4 C10 O10 3.1(11) . . . . ?
C1 Pt4 C10 O10 -178.5(11) . . . . ?
C9 Pt4 C10 O10 93.8(11) . . . . ?
Pt5 Pt4 C10 O10 -136(2) . . . . ?
Pt6 Pt4 C10 O10 -88.7(11) . . . . ?
Co3 Pt4 C10 O10 135.1(11) . . . . ?
Co1 Pt4 C10 O10 -179.0(13) . . . . ?
Pt5 Pt4 C10 O10 -139.8(11) 5_567 . . . ?
C12 Pt4 C10 Co1 -177.9(4) . . . . ?
C1 Pt4 C10 Co1 0.5(4) . . . . ?
C9 Pt4 C10 Co1 -87.2(4) . . . . ?
Pt5 Pt4 C10 Co1 43(3) . . . . ?
Pt6 Pt4 C10 Co1 90.3(3) . . . . ?
Co3 Pt4 C10 Co1 -45.9(3) . . . . ?
Pt5 Pt4 C10 Co1 39.2(3) 5_567 . . . ?
C1 Pt5 C11 O11 131(27) 5_567 . . . ?
C5 Pt5 C11 O11 -126(30) 5_567 . . . ?
C4 Pt5 C11 O11 150(30) 5_567 . . . ?
Pt4 Pt5 C11 O11 52(30) . . . . ?
Co1 Pt5 C11 O11 -126(30) 5_567 . . . ?
Pt6 Pt5 C11 O11 -22(30) 5_567 . . . ?
Co6 Pt5 C11 O11 -22(30) 5_567 . . . ?
Co2 Pt5 C11 O11 152(30) 5_567 . . . ?
Pt4 Pt5 C11 O11 -40(30) 5_567 . . . ?
C1 Pt4 C12 O12 164(100) . . . . ?
C9 Pt4 C12 O12 113(100) . . . . ?
C10 Pt4 C12 O12 -163(100) . . . . ?
Pt5 Pt4 C12 O12 12(100) . . . . ?
Pt6 Pt4 C12 O12 -64(100) . . . . ?
Co3 Pt4 C12 O12 114(100) . . . . ?
Co1 Pt4 C12 O12 -165(100) . . . . ?
Pt5 Pt4 C12 O12 -85(100) 5_567 . . . ?
C1 Pt6 C13 O13 -171(41) 5_567 . . . ?
C3 Pt6 C13 O13 21(51) 5_567 . . . ?
C8 Pt6 C13 O13 -69(50) 5_567 . . . ?
Co2 Pt6 C13 O13 19(51) 5_567 . . . ?
Co3 Pt6 C13 O13 -68(51) 5_567 . . . ?
Pt4 Pt6 C13 O13 120(50) . . . . ?
Pt5 Pt6 C13 O13 -167(50) 5_567 . . . ?
Co5 Pt6 C13 O13 -167(50) 5_567 . . . ?
C205 O201 C202 C203 -8(3) . . . . ?
O201 C202 C203 C204 -11(3) . . . . ?
C202 C203 C204 C205 24(3) . . . . ?
C202 O201 C205 C204 23(3) . . . . ?
C203 C204 C205 O201 -28(3) . . . . ?
